data_7252039
loop_
_publ_author_name
'Jakubik, Natasza'
'Zaorska, Ewelina'
'Malinska, Maura'

_publ_section_title
;
 Salt-Dependent Switching of Crystal Packing in
 Cucurbituril-Antidepressant Crystals
;
_journal_name_full CrystEngComm
_journal_paper_doi 10.1039/D6CE00242K
_journal_year 2026
_chemical_formula_moiety '2(C19 H25 N2), C48 H48 N32 O16, C12 H12 B O14, 24[H2O]'
_chemical_formula_sum 'C98 H158 B N36 O54'
_chemical_formula_weight 2715.40
_space_group_crystal_system orthorhombic
_space_group_IT_number 29
_space_group_name_Hall 'P 2c -2ac'
_space_group_name_H-M_alt 'P c a 21'
_atom_sites_solution_hydrogens geom
_audit_creation_date 2026-04-23
_audit_creation_method
;
Olex2 1.5
(compiled 2026.04.10 svn.r48fbca5a for OlexSys, GUI svn.r7537)
;
_audit_update_record
;
2026-04-27 deposited with the CCDC.	2026-05-26 downloaded from the CCDC.
;
_cell_angle_alpha 90
_cell_angle_beta 90
_cell_angle_gamma 90
_cell_formula_units_Z 4
_cell_length_a 34.9198(6)
_cell_length_b 12.5734(2)
_cell_length_c 27.4982(6)
_cell_measurement_reflns_used 25637
_cell_measurement_temperature 100.01(10)
_cell_measurement_theta_max 72.9040
_cell_measurement_theta_min 3.5040
_cell_volume 12073.4(4)
_computing_cell_refinement 'CrysAlisPro 1.171.42.70a (Rigaku OD, 2022)'
_computing_data_collection 'CrysAlisPro 1.171.42.70a (Rigaku OD, 2022)'
_computing_data_reduction 'CrysAlisPro 1.171.42.70a (Rigaku OD, 2022)'
_computing_molecular_graphics 'Olex2 1.5 (Dolomanov et al., 2009)'
_computing_publication_material 'Olex2 1.5 (Dolomanov et al., 2009)'
_computing_structure_refinement 'SHELXL 2019/2 (Sheldrick, 2015)'
_computing_structure_solution 'olex2.solve 1.5 (Bourhis et al., 2015)'
_diffrn_ambient_temperature 100.15
_diffrn_detector_area_resol_mean 10.0000
_diffrn_detector_type HyPix
_diffrn_measured_fraction_theta_full 0.999
_diffrn_measured_fraction_theta_max 0.983
_diffrn_measurement_details
;
List of Runs (angles in degrees, time in seconds):

  # Type    Start    End  Width  t~exp~   \w     \q     \k     \f   Frames
#--------------------------------------------------------------------------
  1  \w    -94.00  29.00   0.50    3.74    --  -54.00  45.00  76.00  246
  2  \w   -132.00 -44.00   0.50    3.74    --  -54.00-172.00  70.00  176
  3  \w     28.00 152.00   0.50    3.74    --  111.55 -45.00 -73.00  248
  4  \w    101.00 178.00   0.50    3.74    --  111.55  78.00-136.00  154
  5  \w    102.00 178.00   0.50    3.74    --  111.55 114.00 -58.00  152
  6  \w     -1.00  51.00   0.50    0.94    --    0.00 -99.00 -60.00  104
  7  \w     -1.00  51.00   0.50    0.94    --    0.00 -99.00  30.00  104
  8  \w    -94.00 -41.00   0.50    0.94    --    0.00-178.00-150.00  106
  9  \w    -94.00 -41.00   0.50    0.94    --    0.00-178.00 -30.00  106
 10  \w   -134.00 -73.00   0.50    3.74    --  -54.00-125.00   0.00  122
 11  \w   -140.00 -86.00   0.50    3.74    --  -54.00 -99.00 -30.00  108
 12  \w    103.00 178.00   0.50    3.74    --  111.55 111.00 -90.00  150
 13  \w     23.00 105.00   0.50    3.74    --  111.55 -94.00 -60.00  164
 14  \w    103.00 178.00   0.50    3.74    --  111.55 111.00 -30.00  150
 15  \w     23.00 105.00   0.50    3.74    --  111.55 -94.00 -90.00  164
 16  \w    -41.00  84.00   0.50    0.94    --    0.00  77.00-150.00  250
 17  \w    -84.00  42.00   0.50    0.94    --    0.00 -77.00-120.00  252
;
_diffrn_measurement_device 'four-circle diffractometer'
_diffrn_measurement_device_type 'SuperNova, Dual, Cu at home/near, HyPix'
_diffrn_measurement_method '\w scans'
_diffrn_radiation_type CuK\a
_diffrn_radiation_wavelength 1.54184
_diffrn_reflns_av_R_equivalents 0.0254
_diffrn_reflns_av_unetI/netI 0.0312
_diffrn_reflns_Laue_measured_fraction_full 0.999
_diffrn_reflns_Laue_measured_fraction_max 0.983
_diffrn_reflns_limit_h_max 41
_diffrn_reflns_limit_h_min -43
_diffrn_reflns_limit_k_max 11
_diffrn_reflns_limit_k_min -15
_diffrn_reflns_limit_l_max 32
_diffrn_reflns_limit_l_min -34
_diffrn_reflns_number 60034
_diffrn_reflns_point_group_measured_fraction_full 0.855
_diffrn_reflns_point_group_measured_fraction_max 0.836
_diffrn_reflns_theta_full 67.684
_diffrn_reflns_theta_max 73.289
_diffrn_reflns_theta_min 3.515
_exptl_absorpt_coefficient_mu 1.047
_exptl_absorpt_correction_T_max 1.00000
_exptl_absorpt_correction_T_min 0.71995
_exptl_absorpt_correction_type multi-scan
_exptl_absorpt_process_details
;
CrysAlisPro 1.171.42.70a (Rigaku Oxford Diffraction, 2022)
Empirical absorption correction using spherical harmonics,
implemented in SCALE3 ABSPACK scaling algorithm.
;
_exptl_crystal_colour 'colourless colourless'
_exptl_crystal_colour_modifier colourless
_exptl_crystal_colour_primary colourless
_exptl_crystal_density_diffrn 1.494
_exptl_crystal_description plate
_exptl_crystal_F_000 5740
_exptl_crystal_size_max 0.59
_exptl_crystal_size_mid 0.435
_exptl_crystal_size_min 0.172
_refine_diff_density_max 0.859
_refine_diff_density_min -0.645
_refine_diff_density_rms 0.088
_refine_ls_abs_structure_details
;
 Flack x determined using 5181 quotients [(I+)-(I-)]/[(I+)+(I-)]
 (Parsons, Flack and Wagner, Acta Cryst. B69 (2013) 249-259).
;
_refine_ls_abs_structure_Flack 0.43(11)
_refine_ls_extinction_method none
_refine_ls_goodness_of_fit_ref 1.069
_refine_ls_hydrogen_treatment constr
_refine_ls_matrix_type full
_refine_ls_number_parameters 1419
_refine_ls_number_reflns 20302
_refine_ls_number_restraints 249
_refine_ls_restrained_S_all 1.107
_refine_ls_R_factor_all 0.1005
_refine_ls_R_factor_gt 0.0808
_refine_ls_shift/su_max 0.000
_refine_ls_shift/su_mean 0.000
_refine_ls_structure_factor_coef Fsqd
_refine_ls_weighting_details 'w=1/[\s^2^(Fo^2^)+(0.1666P)^2^+8.7776P] where P=(Fo^2^+2Fc^2^)/3'
_refine_ls_weighting_scheme calc
_refine_ls_wR_factor_gt 0.2321
_refine_ls_wR_factor_ref 0.2600
_reflns_Friedel_coverage 0.664
_reflns_Friedel_fraction_full 0.704
_reflns_Friedel_fraction_max 0.683
_reflns_number_gt 15488
_reflns_number_total 20302
_reflns_threshold_expression 'I > 2\s(I)'
_cod_data_source_file d6ce00242k2.cif
_cod_data_source_block 2
_cod_database_code 7252039
_shelx_shelxl_version_number 2019/2
_chemical_oxdiff_formula 'C88 H88 N88 O20 Cl2 Zn1 '
_shelx_space_group_comment
;
The symmetry employed for this shelxl refinement is uniquely defined
by the following loop, which should always be used as a source of
symmetry information in preference to the above space-group names.
They are only intended as comments.
;
_shelx_estimated_absorpt_t_max 0.840
_shelx_estimated_absorpt_t_min 0.577
_olex2_refinement_description
;
1. Fixed Uiso
 At 1.2 times of:
  All C(H) groups, All C(H,H) groups, All N(H) groups
 At 1.5 times of:
  All C(H,H,H) groups, All O(H) groups
2. Restrained distances
 C1D-N1D = N1D-C14D
 1.54 with sigma of 0.02
 C9D-C8D
 1.54 with sigma of 0.02
 C7D-C6D
 1.54 with sigma of 0.02
 C7A-C6A
 1.54 with sigma of 0.02
 C17A-N2A
 1.5 with sigma of 0.02
 C15D-N1D
 1.4 with sigma of 0.01
 N2A-O12C
 2.95 with sigma of 0.01
 C19D-N2D
 1.45 with sigma of 0.01
 C15D-C14D
 2.2 with sigma of 0.02
 N1D-C7D
 2.1 with sigma of 0.02
 N1D-C6D
 2.1 with sigma of 0.02
3. Rigid bond restraints
 N2D, C19D
 with sigma for 1-2 distances of 0.001 and sigma for 1-3 distances of 0.001
 O11C, C34C
 with sigma for 1-2 distances of 0.01 and sigma for 1-3 distances of 0.01
 C14D, C13D, C12D, C11D, C10D, C9D
 with sigma for 1-2 distances of 0.01 and sigma for 1-3 distances of 0.01
 N2A, C18A, C19A
 with sigma for 1-2 distances of 0.01 and sigma for 1-3 distances of 0.01
 C11A, C10A
 with sigma for 1-2 distances of 0.005 and sigma for 1-3 distances of 0.005
 C13A, C12A
 with sigma for 1-2 distances of 0.005 and sigma for 1-3 distances of 0.005
 C9A, C14A, C13A, C12A, C11A, C10A
 with sigma for 1-2 distances of 0.005 and sigma for 1-3 distances of 0.005
 C12A, C11A
 with sigma for 1-2 distances of 0.002 and sigma for 1-3 distances of 0.002
4. Uiso/Uaniso restraints and constraints
N2D \\sim C19D: within 1.7A with sigma of 0.02 and sigma for terminal atoms of
0.04 within 1.7A
O11C \\sim C34C: within 1.7A with sigma of 0.04 and sigma for terminal atoms of
0.08 within 1.7A
C9A \\sim C14A \\sim C13A \\sim C12A \\sim C11A \\sim C10A: within 1.7A with
sigma of 0.04 and sigma for terminal atoms of 0.08 within 1.7A
N2A \\sim C18A \\sim C19A: within 1.7A with sigma of 0.04 and sigma for
terminal atoms of 0.08 within 1.7A
C9A \\sim C10A: within 0.8A with sigma of 0.01 and sigma for terminal atoms of
0.02 within 0.8A
C13A \\sim C12A: within 0.4A with sigma of 0.005 and sigma for terminal atoms
of 0.01 within 0.4A
Uanis(C15D) \\sim Ueq: with sigma of 0.002 and sigma for terminal atoms of 0.004
Uanis(C12D) \\sim Ueq: with sigma of 0.002 and sigma for terminal atoms of 0.004
Uanis(C9D) \\sim Ueq: with sigma of 0.002 and sigma for terminal atoms of 0.004
Uanis(N1D) \\sim Ueq: with sigma of 0.002 and sigma for terminal atoms of 0.004
Uanis(C7D) \\sim Ueq: with sigma of 0.01 and sigma for terminal atoms of 0.02
Uanis(C18A) = Uanis(C19A)
Uanis(C5A) = Uanis(C4A)
Uanis(C3A) = Uanis(C2A) = Uanis(C4A) = Uanis(C5A)
5. Rigid body (RIGU) restrains
 N2D, C6D, C5D, C4D, C3D, C2D, C1D, C7D, C8D, C13D, C12D, C11D, C10D, C9D,
 C15D, C16D, C17D, C18D, C19D
 with sigma for 1-2 distances of 0.004 and sigma for 1-3 distances of 0.004
 N12C, C17C
 with sigma for 1-2 distances of 0.001 and sigma for 1-3 distances of 0.001
 C6A, C7A
 with sigma for 1-2 distances of 0.001 and sigma for 1-3 distances of 0.001
6.a Ternary CH refined with riding coordinates:
 N2A(H2A), C3C(H3C), C6C(H6C), C9C(H9C), C12C(H12C), C15C(H15C), C18C(H18C),
 C21C(H21C), C23C(H23C), C27C(H27C), C29C(H29C), C33C(H33C), C35C(H35C),
 C39C(H39C), C41C(H41C), C45C(H45C), C48C(H48C), N2D(H2D)
6.b Secondary CH2 refined with riding coordinates:
 C7A(H7AA,H7AB), C8A(H8AA,H8AB), C15A(H15A,H15B), C16A(H16A,H16B), C17A(H17A,
 H17B), C1C(H1CA,H1CB), C2C(H2CA,H2CB), C7C(H7CA,H7CB), C8C(H8CA,H8CB),
 C13C(H13A,H13B), C14C(H14A,H14B), C19C(H19A,H19B), C20C(H20A,H20B), C25C(H25A,
 H25B), C26C(H26A,H26B), C31C(H31A,H31B), C32C(H32A,H32B), C37C(H37A,H37B),
 C38C(H38A,H38B), C43C(H43A,H43B), C44C(H44A,H44B), C2B(H2BA,H2BB), C4B(H4BA,
 H4BB), C9B(H9BA,H9BB), C11B(H11B,H11C), C7D(H7DA,H7DB), C8D(H8DA,H8DB),
 C15D(H15D,H15E), C16D(H16C,H16D), C17D(H17C,H17D)
6.c Me refined with riding coordinates:
 C19A(H19C,H19D,H19E), C18D(H18E,H18F,H18G), C19D(H19F,H19G,H19H)
6.d Aromatic/amide H refined with riding coordinates:
 C5A(H5A), C4A(H4A), C3A(H3A), C2A(H2AA), C13A(H13C), C12A(H12A), C11A(H11A),
 C10A(H10A), C5D(H5D), C4D(H4D), C3D(H3D), C2D(H2DA), C13D(H13D), C12D(H12D),
 C11D(H11D), C10D(H10D)
6.e Fitted hexagon refined as free rotating group:
 C6A(C5A,C4A,C3A,C2A,C1A), C9A(C14A,C13A,C12A,C11A,C10A), C6D(C5D,C4D,C3D,C2D,
 C1D), C14D(C13D,C12D,C11D,C10D,C9D)
6.f Idealised Me refined as rotating group:
 C18A(H18A,H18B,H18D)
6.g Idealised tetrahedral OH refined as rotating group:
 O2B(H2B), O3B(H3B), O12B(H12B), O13B(H13E)
;
_smtbx_masks_special_details
;
A solvent mask was calculated and 972 electrons were 
found in a volume of 2834\%A^3^ in 1 void per unit cell. 
This is consistent with the presence of 
24 H2O formula unit, which account for 960 electrons 
per unit cell.
;
_smtbx_masks_void_probe_radius 1.2
_smtbx_masks_void_truncation_radius 1.2
_olex2_submission_special_instructions 'No special instructions were received'
_oxdiff_exptl_absorpt_empirical_details
;
Empirical correction (ABSPACK) includes:
- Absorption correction using spherical harmonics
- Frame scaling
;
_oxdiff_exptl_absorpt_empirical_full_max 1.325
_oxdiff_exptl_absorpt_empirical_full_min 0.669

loop_
_space_group_symop_operation_xyz
'x, y, z'
'-x, -y, z+1/2'
'x+1/2, -y, z'
'-x+1/2, y, z+1/2'

loop_
_atom_site_label
_atom_site_type_symbol
_atom_site_fract_x
_atom_site_fract_y
_atom_site_fract_z
_atom_site_U_iso_or_equiv
_atom_site_adp_type
_atom_site_occupancy
_atom_site_site_symmetry_order
_atom_site_calc_flag
_atom_site_refinement_flags_posn
_atom_site_refinement_flags_adp
_atom_site_refinement_flags_occupancy
_atom_site_disorder_assembly
_atom_site_disorder_group
N1A N 0.47149(17) 0.3290(4) 0.4134(2) 0.0412(13) Uani 1 1 d . . . A 1
N2A N 0.4330(2) 0.0047(6) 0.3940(5) 0.128(5) Uani 1 1 d D U . A 1
H2A H 0.413433 -0.005564 0.367821 0.154 Uiso 1 1 calc R U . A 1
C6A C 0.50520(11) 0.2457(4) 0.48026(17) 0.0479(16) Uani 1 1 d DG . . A 1
C5A C 0.53623(13) 0.1890(4) 0.49844(15) 0.0537(10) Uani 1 1 d G . . A 1
H5A H 0.537050 0.170062 0.531874 0.064 Uiso 1 1 calc R U . A 1
C4A C 0.56605(10) 0.1599(4) 0.4677(2) 0.0537(10) Uani 1 1 d G . . A 1
H4A H 0.587255 0.121182 0.480132 0.064 Uiso 1 1 calc R U . A 1
C3A C 0.56484(11) 0.1876(4) 0.41879(19) 0.0537(10) Uani 1 1 d G . . A 1
H3A H 0.585224 0.167741 0.397782 0.064 Uiso 1 1 calc R U . A 1
C2A C 0.53381(12) 0.2443(4) 0.40061(15) 0.0537(10) Uani 1 1 d G . . A 1
H2AA H 0.532989 0.263182 0.367174 0.064 Uiso 1 1 calc R U . A 1
C1A C 0.50399(9) 0.2733(3) 0.43134(18) 0.0407(19) Uani 1 1 d G . . A 1
C7A C 0.4719(3) 0.2959(7) 0.5126(4) 0.067(3) Uani 1 1 d D . . A 1
H7AA H 0.446894 0.284963 0.496408 0.080 Uiso 1 1 calc R U . A 1
H7AB H 0.471075 0.259946 0.544644 0.080 Uiso 1 1 calc R U . A 1
C8A C 0.4784(2) 0.4053(7) 0.5192(3) 0.057(2) Uani 1 1 d . . . A 1
H8AA H 0.505575 0.414730 0.528488 0.069 Uiso 1 1 calc R U . A 1
H8AB H 0.462706 0.428957 0.547206 0.069 Uiso 1 1 calc R U . A 1
C9A C 0.46990(18) 0.4812(6) 0.4758(3) 0.091(3) Uani 1 1 d G U . A 1
C14A C 0.46829(13) 0.4385(3) 0.4293(4) 0.084(3) Uani 1 1 d G U . A 1
C13A C 0.4639(2) 0.5050(6) 0.3893(3) 0.090(3) Uani 1 1 d G U . A 1
H13C H 0.462757 0.475806 0.357464 0.108 Uiso 1 1 calc R U . A 1
C12A C 0.4610(2) 0.6144(5) 0.3959(3) 0.083(3) Uani 1 1 d G U . A 1
H12A H 0.458016 0.659847 0.368581 0.100 Uiso 1 1 calc R U . A 1
C11A C 0.46266(15) 0.6571(3) 0.4425(3) 0.073(2) Uani 1 1 d G U . A 1
H11A H 0.460732 0.731834 0.446978 0.087 Uiso 1 1 calc R U . A 1
C10A C 0.46709(19) 0.5906(6) 0.4824(2) 0.085(3) Uani 1 1 d G U . A 1
H10A H 0.468189 0.619779 0.514258 0.103 Uiso 1 1 calc R U . A 1
C15A C 0.4591(3) 0.2920(7) 0.3657(3) 0.061(3) Uani 1 1 d . . . A 1
H15A H 0.477525 0.319043 0.341313 0.073 Uiso 1 1 calc R U . A 1
H15B H 0.434030 0.325512 0.358542 0.073 Uiso 1 1 calc R U . A 1
C16A C 0.4550(2) 0.1776(6) 0.3582(4) 0.062(2) Uani 1 1 d . . . A 1
H16A H 0.480687 0.144909 0.354941 0.075 Uiso 1 1 calc R U . A 1
H16B H 0.440734 0.164350 0.327678 0.075 Uiso 1 1 calc R U . A 1
C17A C 0.4334(3) 0.1255(6) 0.4014(4) 0.071(3) Uani 1 1 d D . . A 1
H17A H 0.446455 0.143130 0.432368 0.085 Uiso 1 1 calc R U . A 1
H17B H 0.406889 0.152906 0.402983 0.085 Uiso 1 1 calc R U . A 1
C18A C 0.4664(4) -0.0546(9) 0.3757(8) 0.132(4) Uani 1 1 d . U . A 1
H18A H 0.476824 -0.018313 0.347030 0.198 Uiso 1 1 calc R U . A 1
H18B H 0.458531 -0.126810 0.366682 0.198 Uiso 1 1 calc R U . A 1
H18D H 0.486027 -0.058131 0.401057 0.198 Uiso 1 1 calc R U . A 1
C19A C 0.4138(4) -0.0449(8) 0.4392(8) 0.132(4) Uani 1 1 d . U . A 1
H19C H 0.391976 -0.000968 0.449031 0.198 Uiso 1 1 calc R U . A 1
H19D H 0.404922 -0.116785 0.431358 0.198 Uiso 1 1 calc R U . A 1
H19E H 0.432404 -0.048317 0.465838 0.198 Uiso 1 1 calc R U . A 1
O1C O 0.50669(16) 0.4778(4) 0.6262(3) 0.0509(15) Uani 1 1 d . . . . .
O2C O 0.47377(17) -0.0064(4) 0.6149(2) 0.0494(14) Uani 1 1 d . . . . .
O3C O 0.60995(17) 0.4189(4) 0.5650(2) 0.0451(13) Uani 1 1 d . . . . .
O4C O 0.57609(16) -0.0657(4) 0.5657(3) 0.0533(16) Uani 1 1 d . . . . .
O5C O 0.64554(9) 0.3834(2) 0.4386(2) 0.0295(7) Uani 1 1 d . . . . .
O6C O 0.62009(11) -0.0885(3) 0.4371(3) 0.0527(13) Uani 1 1 d . . . . .
O7C O 0.61191(16) 0.4145(3) 0.3135(2) 0.0396(12) Uani 1 1 d . . . . .
O8C O 0.57620(18) -0.0642(4) 0.3133(3) 0.0623(19) Uani 1 1 d . . . . .
O9C O 0.50693(17) 0.4808(4) 0.2544(2) 0.0486(14) Uani 1 1 d . . . . .
O10C O 0.47305(15) -0.0031(4) 0.2623(2) 0.0390(11) Uani 1 1 d . . . . .
O11C O 0.40526(14) 0.5402(3) 0.3024(2) 0.0366(11) Uani 1 1 d . U . . .
O12C O 0.37463(16) 0.0590(4) 0.3162(2) 0.0467(13) Uani 1 1 d D . . . .
O13C O 0.36677(10) 0.5626(2) 0.4385(2) 0.0315(7) Uani 1 1 d . . . . .
O14C O 0.33202(11) 0.0807(3) 0.4363(3) 0.0475(11) Uani 1 1 d . . . . .
O15C O 0.40528(15) 0.5397(4) 0.57459(19) 0.0385(12) Uani 1 1 d . . . . .
O16C O 0.37620(16) 0.0582(4) 0.5622(3) 0.0526(16) Uani 1 1 d . . . . .
N1C N 0.46597(17) 0.3467(4) 0.6503(2) 0.0337(13) Uani 1 1 d . . . . .
N2C N 0.45343(16) 0.1525(4) 0.6471(2) 0.0337(13) Uani 1 1 d . . . . .
N3C N 0.52842(17) 0.3128(5) 0.6476(3) 0.0418(15) Uani 1 1 d . . . . .
N4C N 0.51609(17) 0.1225(4) 0.6434(2) 0.0363(14) Uani 1 1 d . . . . .
N5C N 0.59026(17) 0.2737(4) 0.6107(2) 0.0368(14) Uani 1 1 d . . . . .
N6C N 0.57859(17) 0.0815(4) 0.6119(3) 0.0410(16) Uani 1 1 d . . . . .
N7C N 0.63861(18) 0.2467(4) 0.5597(2) 0.0344(13) Uani 1 1 d . . . . .
N8C N 0.62498(17) 0.0580(4) 0.5596(3) 0.0418(16) Uani 1 1 d . . . . .
N9C N 0.66552(15) 0.2335(3) 0.4800(2) 0.0277(11) Uani 1 1 d . . . . .
N10C N 0.65469(16) 0.0399(4) 0.4790(3) 0.0355(13) Uani 1 1 d . . . . .
N11C N 0.66597(15) 0.2308(4) 0.3988(2) 0.0310(12) Uani 1 1 d . . . . .
N12C N 0.65437(16) 0.0407(4) 0.3984(3) 0.0410(14) Uani 1 1 d . . . . .
N13C N 0.63808(15) 0.2531(4) 0.3187(2) 0.0291(11) Uani 1 1 d . . . . .
N14C N 0.62382(18) 0.0628(4) 0.3218(3) 0.0444(16) Uani 1 1 d . . . . .
N15C N 0.59027(17) 0.2753(4) 0.2658(3) 0.0390(15) Uani 1 1 d . . . . .
N16C N 0.57849(18) 0.0861(4) 0.2645(3) 0.0439(16) Uani 1 1 d . . . . .
N17C N 0.52851(18) 0.3124(4) 0.2303(3) 0.0402(15) Uani 1 1 d . . . . .
N18C N 0.51478(17) 0.1230(4) 0.2318(2) 0.0372(14) Uani 1 1 d . . . . .
N19C N 0.46578(17) 0.3454(4) 0.2263(2) 0.0335(13) Uani 1 1 d . . . . .
N20C N 0.45307(17) 0.1588(5) 0.2289(2) 0.0358(13) Uani 1 1 d . . . . .
N21C N 0.40266(16) 0.3871(4) 0.2571(2) 0.0332(13) Uani 1 1 d . . . . .
N22C N 0.39049(19) 0.1933(5) 0.2608(3) 0.0426(15) Uani 1 1 d . . . . .
N23C N 0.35953(16) 0.4109(4) 0.3151(2) 0.0291(11) Uani 1 1 d . . . . .
N24C N 0.34380(18) 0.2229(4) 0.3153(3) 0.0421(16) Uani 1 1 d . . . . .
N25C N 0.33466(15) 0.4284(4) 0.3978(2) 0.0261(11) Uani 1 1 d . . . . .
N26C N 0.32033(16) 0.2389(4) 0.3970(2) 0.0350(13) Uani 1 1 d . . . . .
N27C N 0.33487(16) 0.4267(4) 0.4787(2) 0.0318(12) Uani 1 1 d . . . . .
N28C N 0.31999(17) 0.2373(4) 0.4787(2) 0.0350(13) Uani 1 1 d . . . . .
N29C N 0.36020(17) 0.4093(4) 0.5603(2) 0.0343(13) Uani 1 1 d . . . . .
N30C N 0.34545(19) 0.2196(4) 0.5593(3) 0.0444(17) Uani 1 1 d . . . . .
N31C N 0.40201(18) 0.3832(4) 0.6210(2) 0.0359(13) Uani 1 1 d . . . . .
N32C N 0.39095(18) 0.1962(4) 0.6132(2) 0.0355(14) Uani 1 1 d . . . . .
C1C C 0.4317(2) 0.4082(6) 0.6557(3) 0.0412(18) Uani 1 1 d . . . . .
H1CA H 0.438213 0.484462 0.652622 0.049 Uiso 1 1 calc R U . . .
H1CB H 0.421411 0.396852 0.688895 0.049 Uiso 1 1 calc R U . . .
C2C C 0.4120(2) 0.1304(5) 0.6480(3) 0.0377(16) Uani 1 1 d . . . . .
H2CA H 0.407598 0.054454 0.640228 0.045 Uiso 1 1 calc R U . . .
H2CB H 0.401957 0.143784 0.681084 0.045 Uiso 1 1 calc R U . . .
C3C C 0.46942(18) 0.2419(5) 0.6743(2) 0.0261(12) Uani 1 1 d . . . . .
H3C H 0.459732 0.243795 0.708475 0.031 Uiso 1 1 calc R U . . .
C4C C 0.5010(2) 0.3884(5) 0.6395(3) 0.0363(16) Uani 1 1 d . . . . .
C5C C 0.4792(2) 0.0819(5) 0.6335(2) 0.0306(14) Uani 1 1 d . . . . .
C6C C 0.5131(2) 0.2185(5) 0.6723(3) 0.0357(16) Uani 1 1 d . . . . .
H6C H 0.524337 0.209179 0.705445 0.043 Uiso 1 1 calc R U . . .
C7C C 0.5690(2) 0.3377(5) 0.6464(4) 0.0451(19) Uani 1 1 d . . . . .
H7CA H 0.580016 0.325606 0.679098 0.054 Uiso 1 1 calc R U . . .
H7CB H 0.572245 0.413985 0.638433 0.054 Uiso 1 1 calc R U . . .
C8C C 0.5484(2) 0.0560(6) 0.6477(3) 0.0406(17) Uani 1 1 d . . . . .
H8CA H 0.540398 -0.018848 0.643235 0.049 Uiso 1 1 calc R U . . .
H8CB H 0.559119 0.063045 0.680889 0.049 Uiso 1 1 calc R U . . .
C9C C 0.6053(2) 0.1698(6) 0.6253(3) 0.0397(17) Uani 1 1 d . . . . .
H9C H 0.614701 0.166818 0.659562 0.048 Uiso 1 1 calc R U . . .
C10C C 0.6126(2) 0.3233(5) 0.5784(3) 0.0394(18) Uani 1 1 d . . . . .
C11C C 0.5912(2) 0.0196(6) 0.5780(3) 0.0433(18) Uani 1 1 d . . . . .
C12C C 0.63751(19) 0.1535(6) 0.5857(3) 0.0372(16) Uani 1 1 d . . . . .
H12C H 0.662761 0.140414 0.601830 0.045 Uiso 1 1 calc R U . . .
C13C C 0.6690(2) 0.2778(4) 0.5265(3) 0.0304(14) Uani 1 1 d . . . . .
H13A H 0.669030 0.356255 0.523499 0.036 Uiso 1 1 calc R U . . .
H13B H 0.693872 0.256157 0.540492 0.036 Uiso 1 1 calc R U . . .
C14C C 0.6499(2) -0.0039(5) 0.5274(3) 0.0371(17) Uani 1 1 d . . . . .
H14A H 0.675387 -0.010190 0.542731 0.045 Uiso 1 1 calc R U . . .
H14B H 0.639182 -0.076539 0.524333 0.045 Uiso 1 1 calc R U . . .
C15C C 0.68120(17) 0.1272(4) 0.4657(3) 0.0327(16) Uani 1 1 d . . . . .
H15C H 0.707684 0.115269 0.478449 0.039 Uiso 1 1 calc R U . . .
C16C C 0.65767(12) 0.2920(3) 0.4382(3) 0.0266(9) Uani 1 1 d . . . . .
C17C C 0.64139(14) -0.0102(4) 0.4349(4) 0.0376(12) Uani 1 1 d . . . . .
C18C C 0.67977(18) 0.1287(5) 0.4096(3) 0.0303(14) Uani 1 1 d . . . . .
H18C H 0.705781 0.117166 0.395296 0.036 Uiso 1 1 calc R U . . .
C19C C 0.6695(2) 0.2787(6) 0.3499(3) 0.0397(17) Uani 1 1 d . . . . .
H19A H 0.671263 0.356928 0.353199 0.048 Uiso 1 1 calc R U . . .
H19B H 0.693588 0.253498 0.334651 0.048 Uiso 1 1 calc R U . . .
C20C C 0.6495(3) 0.0018(6) 0.3505(4) 0.050(2) Uani 1 1 d . . . . .
H20A H 0.639895 -0.072234 0.352186 0.060 Uiso 1 1 calc R U . . .
H20B H 0.674731 0.000165 0.334140 0.060 Uiso 1 1 calc R U . . .
C21C C 0.63693(19) 0.1493(4) 0.2911(3) 0.0345(17) Uani 1 1 d . . . . .
H21C H 0.661760 0.132927 0.274608 0.041 Uiso 1 1 calc R U . . .
C22C C 0.61298(19) 0.3232(5) 0.3020(3) 0.0297(13) Uani 1 1 d . . . . .
C23C C 0.6048(2) 0.1696(5) 0.2553(3) 0.0368(16) Uani 1 1 d . . . . .
H23C H 0.614543 0.165645 0.221168 0.044 Uiso 1 1 calc R U . . .
C24C C 0.5915(2) 0.0161(5) 0.3011(4) 0.048(2) Uani 1 1 d . . . . .
C25C C 0.5692(2) 0.3369(6) 0.2319(3) 0.0425(18) Uani 1 1 d . . . . .
H25A H 0.580182 0.325686 0.199095 0.051 Uiso 1 1 calc R U . . .
H25B H 0.572380 0.413070 0.240110 0.051 Uiso 1 1 calc R U . . .
C26C C 0.5489(2) 0.0514(6) 0.2327(4) 0.053(2) Uani 1 1 d . . . . .
H26A H 0.540548 -0.020575 0.242709 0.064 Uiso 1 1 calc R U . . .
H26B H 0.559353 0.045963 0.199316 0.064 Uiso 1 1 calc R U . . .
C27C C 0.5131(2) 0.2236(6) 0.2061(3) 0.0367(16) Uani 1 1 d . . . . .
H27C H 0.524383 0.216496 0.172811 0.044 Uiso 1 1 calc R U . . .
C28C C 0.50097(19) 0.3893(6) 0.2384(3) 0.0379(17) Uani 1 1 d . . . . .
C29C C 0.4698(2) 0.2441(7) 0.2031(3) 0.0459(19) Uani 1 1 d . . . . .
H29C H 0.460796 0.246240 0.168606 0.055 Uiso 1 1 calc R U . . .
C30C C 0.4809(2) 0.0840(6) 0.2440(3) 0.0389(17) Uani 1 1 d . . . . .
C31C C 0.43178(19) 0.4157(5) 0.2216(3) 0.0338(15) Uani 1 1 d . . . . .
H31A H 0.439587 0.490608 0.226577 0.041 Uiso 1 1 calc R U . . .
H31B H 0.421027 0.409267 0.188392 0.041 Uiso 1 1 calc R U . . .
C32C C 0.4133(2) 0.1310(6) 0.2287(3) 0.0432(18) Uani 1 1 d . . . . .
H32A H 0.403204 0.139015 0.195273 0.052 Uiso 1 1 calc R U . . .
H32B H 0.410682 0.055182 0.237925 0.052 Uiso 1 1 calc R U . . .
C33C C 0.37639(19) 0.2998(5) 0.2495(3) 0.0326(15) Uani 1 1 d . . . . .
H33C H 0.365095 0.302441 0.216058 0.039 Uiso 1 1 calc R U . . .
C34C C 0.3911(2) 0.4549(6) 0.2927(3) 0.0396(17) Uani 1 1 d . U . . .
C35C C 0.3453(2) 0.3195(5) 0.2889(3) 0.0380(17) Uani 1 1 d . . . . .
H35C H 0.319941 0.335411 0.273534 0.046 Uiso 1 1 calc R U . . .
C36C C 0.37133(18) 0.1508(5) 0.2992(3) 0.0368(17) Uani 1 1 d . . . . .
C37C C 0.3359(2) 0.4729(5) 0.3485(3) 0.0346(15) Uani 1 1 d . . . . .
H37A H 0.309483 0.476628 0.335500 0.041 Uiso 1 1 calc R U . . .
H37B H 0.346008 0.546381 0.350138 0.041 Uiso 1 1 calc R U . . .
C38C C 0.3142(2) 0.1940(6) 0.3484(4) 0.046(2) Uani 1 1 d . . . . .
H38A H 0.312975 0.115493 0.350769 0.056 Uiso 1 1 calc R U . . .
H38B H 0.289306 0.219320 0.335565 0.056 Uiso 1 1 calc R U . . .
C39C C 0.30792(19) 0.3457(5) 0.4100(3) 0.0295(13) Uani 1 1 d . . . . .
H39C H 0.281834 0.361379 0.396862 0.035 Uiso 1 1 calc R U . . .
C40C C 0.34752(13) 0.4811(3) 0.4371(3) 0.0266(9) Uani 1 1 d . . . . .
C41C C 0.30783(17) 0.3431(4) 0.4659(3) 0.0276(13) Uani 1 1 d . . . . .
H41C H 0.281748 0.358781 0.479072 0.033 Uiso 1 1 calc R U . . .
C42C C 0.32488(14) 0.1759(4) 0.4376(4) 0.0381(13) Uani 1 1 d . . . . .
C43C C 0.3368(2) 0.4715(4) 0.5276(2) 0.0278(13) Uani 1 1 d . . . . .
H43A H 0.347398 0.544439 0.525661 0.033 Uiso 1 1 calc R U . . .
H43B H 0.310608 0.476543 0.541054 0.033 Uiso 1 1 calc R U . . .
C44C C 0.3154(2) 0.1913(5) 0.5252(3) 0.0381(17) Uani 1 1 d . . . . .
H44A H 0.314699 0.112979 0.521785 0.046 Uiso 1 1 calc R U . . .
H44B H 0.290416 0.214153 0.538793 0.046 Uiso 1 1 calc R U . . .
C45C C 0.3446(2) 0.3182(6) 0.5870(3) 0.0358(16) Uani 1 1 d . . . . .
H45C H 0.318651 0.333287 0.600887 0.043 Uiso 1 1 calc R U . . .
C46C C 0.39062(17) 0.4539(4) 0.5850(2) 0.0249(12) Uani 1 1 d . . . . .
C47C C 0.3701(2) 0.1467(6) 0.5770(3) 0.046(2) Uani 1 1 d . . . . .
C48C C 0.3749(2) 0.2974(6) 0.6271(3) 0.0396(17) Uani 1 1 d . . . . .
H48C H 0.363515 0.295991 0.660484 0.047 Uiso 1 1 calc R U . . .
O1B O 0.76218(19) 0.0696(5) 0.0580(3) 0.0611(17) Uani 1 1 d . . . . .
O2B O 0.7225(2) -0.0205(5) 0.1067(2) 0.0544(15) Uani 1 1 d . . . . .
H2B H 0.741832 -0.056418 0.114475 0.082 Uiso 1 1 calc R U . . .
O3B O 0.6608(2) 0.4620(4) 0.1652(2) 0.0569(17) Uani 1 1 d . . . . .
H3B H 0.652484 0.490775 0.190685 0.085 Uiso 1 1 calc R U . . .
O4B O 0.66623(18) 0.3161(4) 0.2139(2) 0.0478(14) Uani 1 1 d . . . . .
O5B O 0.65696(17) 0.0755(4) 0.1724(2) 0.0519(14) Uani 1 1 d . . . . .
O6B O 0.73645(16) 0.2408(4) 0.1476(2) 0.0464(13) Uani 1 1 d . . . . .
O7B O 0.71573(15) 0.1108(4) 0.20184(19) 0.0397(11) Uani 1 1 d . . . . .
O8B O 0.78290(15) 0.1092(4) 0.17642(19) 0.0378(11) Uani 1 1 d . . . . .
O9B O 0.76314(16) 0.2413(4) 0.2297(2) 0.0425(12) Uani 1 1 d . . . . .
O10B O 0.84200(14) 0.0793(4) 0.2056(2) 0.0400(11) Uani 1 1 d . . . . .
O11B O 0.83312(16) 0.3201(4) 0.1641(2) 0.0431(12) Uani 1 1 d . . . . .
O12B O 0.8388(2) 0.4613(5) 0.2108(2) 0.0558(16) Uani 1 1 d . . . . .
H12B H 0.837363 0.493048 0.183942 0.084 Uiso 1 1 calc R U . . .
O13B O 0.77755(19) -0.0157(5) 0.2727(3) 0.0585(16) Uani 1 1 d . . . . .
H13E H 0.761389 -0.064787 0.275483 0.088 Uiso 1 1 calc R U . . .
O14B O 0.73641(19) 0.0735(5) 0.3192(2) 0.0598(16) Uani 1 1 d . . . . .
C1B C 0.7333(3) 0.0630(7) 0.0819(3) 0.054(2) Uani 1 1 d . . . . .
C2B C 0.7038(3) 0.1452(7) 0.0828(3) 0.051(2) Uani 1 1 d . . . . .
H2BA H 0.678955 0.111442 0.074760 0.061 Uiso 1 1 calc R U . . .
H2BB H 0.709501 0.197190 0.056795 0.061 Uiso 1 1 calc R U . . .
C3B C 0.6991(2) 0.2056(6) 0.1303(3) 0.0445(18) Uani 1 1 d . . . . .
C4B C 0.6714(3) 0.2982(6) 0.1277(3) 0.049(2) Uani 1 1 d . . . . .
H4BA H 0.679941 0.346785 0.101511 0.058 Uiso 1 1 calc R U . . .
H4BB H 0.645891 0.270457 0.118289 0.058 Uiso 1 1 calc R U . . .
C5B C 0.6670(2) 0.3612(6) 0.1733(3) 0.0388(16) Uani 1 1 d . . . . .
C6B C 0.6877(2) 0.1253(6) 0.1692(3) 0.0373(15) Uani 1 1 d . . . . .
C7B C 0.8113(2) 0.1227(6) 0.2053(3) 0.0384(16) Uani 1 1 d . . . . .
C8B C 0.7987(2) 0.2042(6) 0.2449(3) 0.0378(16) Uani 1 1 d . . . . .
C9B C 0.8273(3) 0.2975(7) 0.2507(3) 0.049(2) Uani 1 1 d . . . . .
H9BA H 0.817359 0.347546 0.275440 0.059 Uiso 1 1 calc R U . . .
H9BB H 0.852077 0.269429 0.262491 0.059 Uiso 1 1 calc R U . . .
C10B C 0.8336(2) 0.3564(6) 0.2038(4) 0.047(2) Uani 1 1 d . . . . .
C11B C 0.7976(3) 0.1524(6) 0.2976(3) 0.0465(19) Uani 1 1 d . . . . .
H11B H 0.822908 0.121017 0.305396 0.056 Uiso 1 1 calc R U . . .
H11C H 0.791825 0.207602 0.322162 0.056 Uiso 1 1 calc R U . . .
C12B C 0.7667(2) 0.0658(6) 0.2986(3) 0.0375(16) Uani 1 1 d . . . . .
B1B B 0.7496(3) 0.1792(5) 0.1883(4) 0.0398(13) Uani 1 1 d . . . . .
N1D N 0.69029(15) 0.6113(4) 0.4270(2) 0.0417(13) Uani 1 1 d D U . B 1
N2D N 0.59484(18) 0.5585(5) 0.4357(4) 0.083(3) Uani 1 1 d D U . B 1
H2D H 0.617690 0.510686 0.437102 0.100 Uiso 1 1 calc R U . B 1
C6D C 0.72282(13) 0.5052(3) 0.48575(17) 0.0528(18) Uani 1 1 d DG . . B 1
C5D C 0.74661(14) 0.4214(4) 0.49893(16) 0.0494(17) Uani 1 1 d G . . B 1
H5D H 0.751152 0.406597 0.532322 0.059 Uiso 1 1 calc R U . B 1
C4D C 0.76376(11) 0.3592(3) 0.4633(2) 0.0508(17) Uani 1 1 d G . . B 1
H4D H 0.780018 0.301888 0.472276 0.061 Uiso 1 1 calc R U . B 1
C3D C 0.75712(13) 0.3808(3) 0.41442(19) 0.0510(17) Uani 1 1 d G . . B 1
H3D H 0.768837 0.338281 0.390040 0.061 Uiso 1 1 calc R U . B 1
C2D C 0.73333(13) 0.4646(4) 0.40123(16) 0.060(2) Uani 1 1 d G . . B 1
H2DA H 0.728790 0.479383 0.367848 0.072 Uiso 1 1 calc R U . B 1
C1D C 0.71618(10) 0.5268(3) 0.43690(19) 0.0343(11) Uani 1 1 d DG . . B 1
C7D C 0.6974(5) 0.5697(10) 0.5171(5) 0.120(5) Uani 1 1 d D U . B 1
H7DA H 0.671215 0.550704 0.506499 0.144 Uiso 1 1 calc R U . B 1
H7DB H 0.700392 0.538277 0.549928 0.144 Uiso 1 1 calc R U . B 1
C8D C 0.6959(5) 0.6763(7) 0.5251(4) 0.092(4) Uani 1 1 d D . . B 1
H8DA H 0.711406 0.692294 0.554386 0.110 Uiso 1 1 calc R U . B 1
H8DB H 0.669092 0.695547 0.532608 0.110 Uiso 1 1 calc R U . B 1
C14D C 0.70497(10) 0.7157(3) 0.4362(2) 0.0344(11) Uani 1 1 d DG U . . .
C13D C 0.71613(13) 0.7830(4) 0.39867(15) 0.0527(18) Uani 1 1 d G U . B 1
H13D H 0.712916 0.761570 0.365795 0.063 Uiso 1 1 calc R U . B 1
C12D C 0.73200(13) 0.8817(3) 0.40927(18) 0.0506(17) Uani 1 1 d G U . B 1
H12D H 0.739623 0.927734 0.383643 0.061 Uiso 1 1 calc R U . B 1
C11D C 0.73670(11) 0.9131(3) 0.4574(2) 0.0520(17) Uani 1 1 d G U . B 1
H11D H 0.747545 0.980532 0.464620 0.062 Uiso 1 1 calc R U . B 1
C10D C 0.72554(16) 0.8457(4) 0.49487(15) 0.0575(18) Uani 1 1 d G U . B 1
H10D H 0.728760 0.867168 0.527750 0.069 Uiso 1 1 calc R U . B 1
C9D C 0.70968(15) 0.7470(3) 0.48427(17) 0.0542(18) Uani 1 1 d DG U . B 1
C15D C 0.6699(2) 0.6015(5) 0.3811(3) 0.0429(15) Uani 1 1 d D U . B 1
H15D H 0.663158 0.525894 0.375697 0.051 Uiso 1 1 calc R U . B 1
H15E H 0.686983 0.623982 0.354234 0.051 Uiso 1 1 calc R U . B 1
C16D C 0.6334(2) 0.6686(5) 0.3799(3) 0.0482(17) Uani 1 1 d . . . B 1
H16C H 0.640674 0.744299 0.376302 0.058 Uiso 1 1 calc R U . B 1
H16D H 0.618359 0.648495 0.350755 0.058 Uiso 1 1 calc R U . B 1
C17D C 0.6084(3) 0.6575(8) 0.4238(5) 0.088(3) Uani 1 1 d . . . B 1
H17C H 0.622905 0.684814 0.452064 0.105 Uiso 1 1 calc R U . B 1
H17D H 0.586028 0.704869 0.419259 0.105 Uiso 1 1 calc R U . B 1
C18D C 0.5688(5) 0.5110(15) 0.4015(8) 0.149(6) Uani 1 1 d . . . B 1
H18E H 0.560924 0.440867 0.413475 0.224 Uiso 1 1 calc R U . B 1
H18F H 0.546225 0.556490 0.397869 0.224 Uiso 1 1 calc R U . B 1
H18G H 0.581563 0.503092 0.369995 0.224 Uiso 1 1 calc R U . B 1
C19D C 0.5728(4) 0.5357(13) 0.4778(5) 0.141(6) Uani 1 1 d D U . B 1
H19F H 0.566451 0.459718 0.478470 0.211 Uiso 1 1 calc R U . B 1
H19G H 0.587511 0.554033 0.506963 0.211 Uiso 1 1 calc R U . B 1
H19H H 0.549073 0.577455 0.477138 0.211 Uiso 1 1 calc R U . B 1

loop_
_atom_site_aniso_label
_atom_site_aniso_U_11
_atom_site_aniso_U_22
_atom_site_aniso_U_33
_atom_site_aniso_U_23
_atom_site_aniso_U_13
_atom_site_aniso_U_12
N1A 0.043(3) 0.039(3) 0.042(3) 0.000(2) -0.001(3) 0.003(2)
N2A 0.049(4) 0.055(5) 0.280(16) 0.024(7) 0.021(7) 0.006(4)
C6A 0.043(3) 0.054(4) 0.046(4) 0.011(3) -0.008(3) -0.001(3)
C5A 0.0363(16) 0.060(2) 0.065(3) -0.012(2) 0.0012(19) 0.0091(16)
C4A 0.0363(16) 0.060(2) 0.065(3) -0.012(2) 0.0012(19) 0.0091(16)
C3A 0.0363(16) 0.060(2) 0.065(3) -0.012(2) 0.0012(19) 0.0091(16)
C2A 0.0363(16) 0.060(2) 0.065(3) -0.012(2) 0.0012(19) 0.0091(16)
C1A 0.019(2) 0.019(2) 0.083(6) 0.016(3) 0.003(3) -0.0012(17)
C7A 0.074(5) 0.058(5) 0.068(6) 0.018(4) 0.015(4) 0.002(4)
C8A 0.050(4) 0.071(5) 0.050(5) 0.000(4) 0.001(4) 0.017(4)
C9A 0.044(5) 0.100(5) 0.129(7) 0.079(6) -0.031(6) -0.038(5)
C14A 0.015(2) 0.035(3) 0.202(10) -0.012(4) -0.004(5) 0.003(2)
C13A 0.080(7) 0.093(5) 0.097(6) -0.039(5) 0.038(6) -0.046(6)
C12A 0.078(7) 0.079(5) 0.093(5) 0.023(4) -0.015(6) -0.037(5)
C11A 0.048(3) 0.028(3) 0.143(6) -0.026(4) -0.018(6) 0.001(2)
C10A 0.058(6) 0.131(7) 0.067(5) -0.035(5) 0.002(5) -0.035(6)
C15A 0.106(8) 0.053(4) 0.023(4) -0.008(3) -0.007(4) -0.027(5)
C16A 0.045(4) 0.053(4) 0.089(7) -0.016(4) -0.024(4) 0.005(3)
C17A 0.070(6) 0.043(4) 0.098(8) 0.002(4) -0.026(6) 0.002(4)
C18A 0.097(6) 0.062(4) 0.238(14) 0.052(7) -0.011(8) 0.010(4)
C19A 0.097(6) 0.062(4) 0.238(14) 0.052(7) -0.011(8) 0.010(4)
O1C 0.041(3) 0.027(2) 0.085(5) 0.002(3) 0.007(3) -0.003(2)
O2C 0.052(3) 0.030(2) 0.067(4) 0.008(3) -0.001(3) -0.002(2)
O3C 0.055(3) 0.024(2) 0.056(4) 0.006(2) 0.000(3) 0.002(2)
O4C 0.043(3) 0.021(2) 0.096(5) -0.003(3) 0.016(3) -0.015(2)
O5C 0.0288(15) 0.0158(13) 0.044(2) -0.004(2) 0.003(3) 0.0018(11)
O6C 0.0340(19) 0.0189(16) 0.105(4) -0.011(3) -0.017(3) -0.0033(13)
O7C 0.049(3) 0.020(2) 0.049(3) 0.007(2) -0.002(2) -0.0019(19)
O8C 0.049(3) 0.030(2) 0.108(6) -0.002(3) -0.028(4) -0.002(2)
O9C 0.053(3) 0.032(3) 0.061(4) -0.005(2) -0.012(3) -0.002(2)
O10C 0.039(3) 0.032(2) 0.046(3) -0.012(2) -0.004(2) 0.000(2)
O11C 0.038(3) 0.025(2) 0.046(3) 0.001(2) -0.006(2) -0.0087(18)
O12C 0.044(3) 0.031(2) 0.064(4) -0.001(2) 0.011(3) 0.002(2)
O13C 0.0352(17) 0.0195(14) 0.040(2) 0.006(2) -0.009(3) -0.0008(12)
O14C 0.043(2) 0.0144(15) 0.086(4) 0.004(3) -0.002(3) -0.0010(13)
O15C 0.041(3) 0.040(3) 0.035(3) -0.001(2) 0.002(2) 0.004(2)
O16C 0.048(3) 0.021(2) 0.088(5) 0.013(3) -0.026(3) -0.005(2)
N1C 0.034(3) 0.029(3) 0.038(3) -0.002(2) -0.005(3) 0.002(2)
N2C 0.025(3) 0.025(2) 0.052(4) 0.003(2) -0.001(3) -0.002(2)
N3C 0.025(3) 0.039(3) 0.062(5) -0.002(3) -0.007(3) -0.006(2)
N4C 0.029(3) 0.031(3) 0.049(4) 0.018(3) -0.006(3) -0.003(2)
N5C 0.031(3) 0.032(3) 0.047(4) 0.000(3) 0.007(3) -0.002(2)
N6C 0.030(3) 0.023(2) 0.070(5) 0.021(3) 0.004(3) -0.001(2)
N7C 0.042(3) 0.022(2) 0.039(3) 0.008(2) -0.001(3) 0.005(2)
N8C 0.034(3) 0.023(2) 0.068(5) 0.012(3) 0.011(3) 0.000(2)
N9C 0.033(3) 0.013(2) 0.036(3) 0.007(2) -0.005(2) 0.0004(18)
N10C 0.028(3) 0.024(2) 0.055(4) 0.001(2) 0.001(3) -0.009(2)
N11C 0.027(3) 0.028(2) 0.038(3) 0.003(2) -0.003(2) 0.002(2)
N12C 0.031(3) 0.017(2) 0.074(4) -0.008(2) -0.011(3) 0.0068(19)
N13C 0.029(3) 0.022(2) 0.037(3) -0.003(2) 0.001(2) -0.0061(19)
N14C 0.034(3) 0.020(2) 0.079(5) -0.006(3) -0.015(3) 0.000(2)
N15C 0.031(3) 0.027(3) 0.060(4) -0.001(3) 0.003(3) 0.003(2)
N16C 0.038(3) 0.030(3) 0.064(5) 0.000(3) -0.023(3) -0.001(2)
N17C 0.032(3) 0.033(3) 0.055(4) -0.013(3) -0.010(3) 0.000(2)
N18C 0.033(3) 0.033(3) 0.046(4) -0.005(3) -0.014(3) 0.004(2)
N19C 0.031(3) 0.034(3) 0.036(3) 0.000(2) 0.000(2) -0.004(2)
N20C 0.029(3) 0.040(3) 0.038(3) -0.009(3) 0.006(3) 0.005(2)
N21C 0.024(3) 0.031(3) 0.045(4) -0.003(2) 0.000(2) 0.002(2)
N22C 0.036(3) 0.039(3) 0.053(4) -0.009(3) 0.008(3) 0.001(3)
N23C 0.035(3) 0.025(2) 0.028(3) -0.002(2) -0.001(2) -0.002(2)
N24C 0.036(3) 0.031(3) 0.059(5) -0.011(3) 0.022(3) 0.002(2)
N25C 0.028(3) 0.0148(19) 0.035(3) -0.003(2) 0.001(2) 0.0033(18)
N26C 0.031(3) 0.023(2) 0.051(4) -0.014(3) 0.002(3) -0.004(2)
N27C 0.035(3) 0.028(2) 0.032(3) 0.001(2) 0.001(2) -0.002(2)
N28C 0.038(3) 0.017(2) 0.050(4) -0.002(2) -0.012(3) 0.002(2)
N29C 0.032(3) 0.026(2) 0.045(4) 0.005(2) -0.005(3) 0.004(2)
N30C 0.045(4) 0.021(3) 0.067(5) 0.007(3) -0.017(3) 0.003(2)
N31C 0.037(3) 0.027(3) 0.043(4) 0.003(2) -0.008(3) -0.001(2)
N32C 0.038(3) 0.027(3) 0.041(4) 0.012(2) -0.009(3) 0.004(2)
C1C 0.036(4) 0.039(3) 0.048(5) -0.016(3) -0.013(3) 0.011(3)
C2C 0.026(3) 0.035(3) 0.052(5) 0.013(3) -0.008(3) 0.002(3)
C3C 0.024(3) 0.031(3) 0.023(3) -0.001(3) -0.001(2) -0.001(2)
C4C 0.045(4) 0.026(3) 0.038(4) 0.003(3) 0.008(3) -0.004(3)
C5C 0.040(4) 0.020(3) 0.031(4) 0.007(2) -0.006(3) 0.000(2)
C6C 0.031(4) 0.028(3) 0.047(4) 0.014(3) 0.004(3) 0.001(3)
C7C 0.035(4) 0.032(3) 0.068(6) 0.000(4) -0.002(4) -0.004(3)
C8C 0.030(3) 0.041(4) 0.051(5) 0.013(3) 0.011(3) -0.007(3)
C9C 0.026(3) 0.043(4) 0.050(5) 0.006(3) 0.000(3) -0.013(3)
C10C 0.038(4) 0.020(3) 0.060(5) -0.003(3) -0.001(4) -0.003(3)
C11C 0.044(4) 0.038(4) 0.048(5) 0.010(3) 0.011(4) -0.005(3)
C12C 0.021(3) 0.050(4) 0.040(4) 0.011(3) -0.012(3) -0.002(3)
C13C 0.031(3) 0.018(2) 0.042(4) 0.007(2) -0.004(3) -0.007(2)
C14C 0.034(4) 0.020(3) 0.057(5) 0.006(3) 0.011(3) 0.005(2)
C15C 0.022(3) 0.013(2) 0.064(5) 0.001(3) -0.001(3) -0.002(2)
C16C 0.0203(19) 0.0188(19) 0.041(3) 0.002(3) 0.008(3) -0.0008(15)
C17C 0.023(2) 0.0183(19) 0.071(4) -0.008(2) -0.017(3) 0.0021(16)
C18C 0.023(3) 0.024(3) 0.044(4) -0.006(3) 0.002(3) 0.003(2)
C19C 0.044(4) 0.036(3) 0.038(4) 0.000(3) 0.002(3) -0.011(3)
C20C 0.050(5) 0.026(3) 0.074(6) -0.017(4) -0.007(4) 0.004(3)
C21C 0.030(3) 0.012(2) 0.061(5) -0.014(3) -0.013(3) 0.002(2)
C22C 0.029(3) 0.031(3) 0.029(3) -0.005(3) 0.006(3) -0.003(2)
C23C 0.041(4) 0.026(3) 0.044(4) -0.017(3) -0.005(3) 0.013(3)
C24C 0.025(3) 0.019(3) 0.098(7) -0.011(3) -0.013(4) 0.005(2)
C25C 0.025(3) 0.053(4) 0.050(5) 0.012(4) -0.003(3) -0.007(3)
C26C 0.032(4) 0.039(4) 0.088(7) -0.034(4) -0.004(4) 0.017(3)
C27C 0.027(3) 0.054(4) 0.029(4) -0.004(3) 0.007(3) -0.003(3)
C28C 0.024(3) 0.046(4) 0.044(4) 0.015(3) 0.006(3) -0.001(3)
C29C 0.034(4) 0.063(5) 0.041(5) -0.018(4) -0.002(3) 0.004(3)
C30C 0.026(3) 0.046(4) 0.044(4) -0.021(3) -0.006(3) -0.003(3)
C31C 0.032(3) 0.039(3) 0.031(3) 0.002(3) -0.012(3) -0.003(3)
C32C 0.035(4) 0.034(3) 0.061(5) -0.015(3) 0.005(4) -0.008(3)
C33C 0.029(3) 0.030(3) 0.038(4) -0.007(3) -0.002(3) 0.004(2)
C34C 0.039(4) 0.038(3) 0.041(4) 0.005(3) -0.010(3) 0.008(3)
C35C 0.030(3) 0.025(3) 0.059(5) -0.010(3) 0.006(3) -0.006(2)
C36C 0.025(3) 0.020(3) 0.066(5) -0.016(3) 0.002(3) 0.006(2)
C37C 0.036(4) 0.027(3) 0.041(4) 0.005(3) 0.006(3) 0.007(3)
C38C 0.033(4) 0.037(4) 0.069(6) -0.016(4) 0.004(4) -0.006(3)
C39C 0.029(3) 0.026(3) 0.034(4) -0.001(2) 0.000(3) -0.002(2)
C40C 0.025(2) 0.0204(19) 0.034(3) 0.005(3) 0.000(3) 0.0045(15)
C41C 0.023(3) 0.013(2) 0.047(4) 0.003(2) -0.001(3) 0.007(2)
C42C 0.027(2) 0.022(2) 0.066(4) -0.011(4) 0.000(4) 0.0010(17)
C43C 0.043(4) 0.015(2) 0.025(3) 0.006(2) 0.004(3) 0.001(2)
C44C 0.039(4) 0.025(3) 0.051(4) 0.010(3) -0.017(3) -0.011(3)
C45C 0.030(3) 0.041(4) 0.037(4) 0.016(3) -0.001(3) 0.001(3)
C46C 0.024(3) 0.021(3) 0.030(3) 0.002(2) 0.002(2) -0.001(2)
C47C 0.042(4) 0.041(4) 0.054(5) 0.012(3) -0.023(4) -0.013(3)
C48C 0.029(4) 0.040(4) 0.049(5) 0.013(3) -0.005(3) 0.004(3)
O1B 0.055(4) 0.057(3) 0.071(4) -0.006(3) 0.011(3) 0.017(3)
O2B 0.074(4) 0.045(3) 0.044(3) -0.002(3) -0.006(3) -0.002(3)
O3B 0.079(5) 0.040(3) 0.051(4) 0.000(3) -0.016(3) 0.021(3)
O4B 0.057(4) 0.052(3) 0.034(3) 0.009(2) 0.003(3) 0.016(3)
O5B 0.051(3) 0.045(3) 0.059(4) -0.009(3) -0.003(3) -0.002(3)
O6B 0.041(3) 0.056(3) 0.043(3) 0.011(3) -0.001(3) -0.004(2)
O7B 0.035(3) 0.045(3) 0.039(3) 0.002(2) -0.006(2) 0.002(2)
O8B 0.037(3) 0.043(3) 0.034(3) 0.002(2) 0.003(2) 0.001(2)
O9B 0.048(3) 0.037(2) 0.042(3) -0.002(2) 0.005(3) -0.007(2)
O10B 0.027(2) 0.055(3) 0.038(3) 0.005(2) 0.004(2) 0.000(2)
O11B 0.051(3) 0.036(2) 0.043(3) 0.000(2) 0.007(3) 0.008(2)
O12B 0.068(4) 0.053(3) 0.047(4) -0.012(3) -0.001(3) -0.007(3)
O13B 0.060(4) 0.049(3) 0.067(4) 0.002(3) 0.003(3) -0.007(3)
O14B 0.057(4) 0.074(4) 0.049(4) 0.014(3) 0.012(3) 0.002(3)
C1B 0.069(6) 0.054(5) 0.039(5) -0.012(4) -0.007(4) -0.006(4)
C2B 0.051(5) 0.072(5) 0.028(4) -0.007(4) -0.004(4) 0.013(4)
C3B 0.043(4) 0.054(4) 0.036(4) -0.011(3) 0.000(3) 0.006(3)
C4B 0.061(5) 0.045(4) 0.040(4) 0.006(3) -0.005(4) 0.022(4)
C5B 0.035(4) 0.047(4) 0.034(4) -0.002(3) -0.010(3) 0.004(3)
C6B 0.037(4) 0.043(4) 0.032(4) -0.008(3) 0.001(3) 0.002(3)
C7B 0.038(4) 0.037(3) 0.040(4) 0.004(3) -0.004(3) -0.009(3)
C8B 0.034(4) 0.042(4) 0.037(4) -0.012(3) -0.007(3) -0.010(3)
C9B 0.047(5) 0.064(5) 0.036(4) 0.006(4) -0.001(4) -0.011(4)
C10B 0.037(4) 0.041(4) 0.063(6) -0.009(4) 0.011(4) -0.010(3)
C11B 0.054(5) 0.047(4) 0.039(4) -0.006(3) -0.004(4) -0.013(3)
C12B 0.032(4) 0.048(4) 0.033(4) 0.004(3) -0.001(3) -0.011(3)
B1B 0.041(3) 0.038(3) 0.040(3) -0.003(4) 0.002(3) -0.003(4)
N1D 0.040(2) 0.0338(18) 0.051(3) -0.0017(18) 0.0010(18) 0.0006(16)
N2D 0.046(3) 0.053(3) 0.151(7) 0.035(5) 0.024(5) 0.024(3)
C6D 0.050(4) 0.048(4) 0.060(4) 0.016(3) -0.005(3) -0.011(3)
C5D 0.043(4) 0.041(3) 0.064(5) -0.002(3) 0.002(3) -0.012(3)
C4D 0.040(4) 0.042(3) 0.071(5) -0.009(3) 0.001(3) -0.006(3)
C3D 0.035(3) 0.047(3) 0.071(5) -0.010(3) 0.006(3) -0.011(3)
C2D 0.044(4) 0.052(4) 0.083(6) -0.023(4) 0.008(4) -0.018(3)
C1D 0.026(2) 0.0177(18) 0.059(3) 0.007(3) -0.001(3) -0.0049(16)
C7D 0.150(9) 0.080(5) 0.129(8) -0.004(5) 0.058(7) 0.013(6)
C8D 0.159(11) 0.056(4) 0.061(6) -0.004(4) 0.029(7) 0.018(5)
C14D 0.027(2) 0.023(2) 0.054(3) -0.001(3) 0.003(4) 0.0022(17)
C13D 0.031(3) 0.065(4) 0.062(5) 0.006(3) 0.012(3) 0.017(3)
C12D 0.045(3) 0.050(2) 0.057(3) 0.008(2) 0.006(2) 0.005(2)
C11D 0.023(3) 0.043(3) 0.090(5) -0.006(3) -0.005(3) 0.016(2)
C10D 0.051(4) 0.055(4) 0.066(5) -0.023(3) -0.008(4) 0.015(3)
C9D 0.052(3) 0.057(2) 0.054(3) -0.007(2) -0.002(2) 0.008(2)
C15D 0.043(2) 0.039(2) 0.047(3) 0.000(2) 0.003(2) 0.0030(19)
C16D 0.043(3) 0.033(3) 0.069(5) 0.011(3) -0.002(3) 0.002(3)
C17D 0.052(4) 0.073(5) 0.138(10) 0.023(5) 0.027(5) 0.009(4)
C18D 0.105(10) 0.155(13) 0.188(12) 0.021(10) 0.028(8) -0.066(10)
C19D 0.090(8) 0.185(12) 0.147(9) 0.133(9) 0.012(6) 0.053(8)

loop_
_atom_type_symbol
_atom_type_description
_atom_type_scat_dispersion_real
_atom_type_scat_dispersion_imag
_atom_type_scat_source
C C 0.0181 0.0091 'International Tables Vol C Tables 4.2.6.8 and 6.1.1.4'
H H 0.0000 0.0000 'International Tables Vol C Tables 4.2.6.8 and 6.1.1.4'
B B 0.0090 0.0039 'International Tables Vol C Tables 4.2.6.8 and 6.1.1.4'
N N 0.0311 0.0180 'International Tables Vol C Tables 4.2.6.8 and 6.1.1.4'
O O 0.0492 0.0322 'International Tables Vol C Tables 4.2.6.8 and 6.1.1.4'

loop_
_geom_angle_atom_site_label_1
_geom_angle_atom_site_label_2
_geom_angle_atom_site_label_3
_geom_angle
_geom_angle_site_symmetry_1
_geom_angle_site_symmetry_3
_geom_angle_publ_flag
C1A N1A C14A 115.1(5) . . ?
C1A N1A C15A 113.2(6) . . ?
C14A N1A C15A 123.5(7) . . ?
C17A N2A H2A 103.3 . . ?
C17A N2A C19A 107.2(10) . . ?
C18A N2A H2A 103.3 . . ?
C18A N2A C17A 122.7(9) . . ?
C18A N2A C19A 114.5(9) . . ?
C19A N2A H2A 103.3 . . ?
C5A C6A C1A 120.0 . . ?
C5A C6A C7A 124.8(5) . . ?
C1A C6A C7A 114.8(5) . . ?
C6A C5A H5A 120.0 . . ?
C6A C5A C4A 120.0 . . ?
C4A C5A H5A 120.0 . . ?
C5A C4A H4A 120.0 . . ?
C5A C4A C3A 120.0 . . ?
C3A C4A H4A 120.0 . . ?
C4A C3A H3A 120.0 . . ?
C2A C3A C4A 120.0 . . ?
C2A C3A H3A 120.0 . . ?
C3A C2A H2AA 120.0 . . ?
C3A C2A C1A 120.0 . . ?
C1A C2A H2AA 120.0 . . ?
C6A C1A N1A 118.9(4) . . ?
C2A C1A N1A 121.0(4) . . ?
C2A C1A C6A 120.0 . . ?
C6A C7A H7AA 109.7 . . ?
C6A C7A H7AB 109.7 . . ?
H7AA C7A H7AB 108.2 . . ?
C8A C7A C6A 110.0(7) . . ?
C8A C7A H7AA 109.7 . . ?
C8A C7A H7AB 109.7 . . ?
C7A C8A H8AA 107.8 . . ?
C7A C8A H8AB 107.8 . . ?
C7A C8A C9A 118.1(9) . . ?
H8AA C8A H8AB 107.1 . . ?
C9A C8A H8AA 107.8 . . ?
C9A C8A H8AB 107.8 . . ?
C14A C9A C8A 118.5(7) . . ?
C14A C9A C10A 120.0 . . ?
C10A C9A C8A 121.3(7) . . ?
C9A C14A N1A 130.0(7) . . ?
C9A C14A C13A 120.0 . . ?
C13A C14A N1A 110.0(7) . . ?
C14A C13A H13C 120.0 . . ?
C12A C13A C14A 120.0 . . ?
C12A C13A H13C 120.0 . . ?
C13A C12A H12A 120.0 . . ?
C11A C12A C13A 120.0 . . ?
C11A C12A H12A 120.0 . . ?
C12A C11A H11A 120.0 . . ?
C10A C11A C12A 120.0 . . ?
C10A C11A H11A 120.0 . . ?
C9A C10A H10A 120.0 . . ?
C11A C10A C9A 120.0 . . ?
C11A C10A H10A 120.0 . . ?
N1A C15A H15A 107.8 . . ?
N1A C15A H15B 107.8 . . ?
N1A C15A C16A 118.0(8) . . ?
H15A C15A H15B 107.1 . . ?
C16A C15A H15A 107.8 . . ?
C16A C15A H15B 107.8 . . ?
C15A C16A H16A 109.5 . . ?
C15A C16A H16B 109.5 . . ?
C15A C16A C17A 110.8(8) . . ?
H16A C16A H16B 108.1 . . ?
C17A C16A H16A 109.5 . . ?
C17A C16A H16B 109.5 . . ?
N2A C17A C16A 108.7(9) . . ?
N2A C17A H17A 110.0 . . ?
N2A C17A H17B 110.0 . . ?
C16A C17A H17A 110.0 . . ?
C16A C17A H17B 110.0 . . ?
H17A C17A H17B 108.3 . . ?
N2A C18A H18A 109.5 . . ?
N2A C18A H18B 109.5 . . ?
N2A C18A H18D 109.5 . . ?
H18A C18A H18B 109.5 . . ?
H18A C18A H18D 109.5 . . ?
H18B C18A H18D 109.5 . . ?
N2A C19A H19C 109.5 . . ?
N2A C19A H19D 109.5 . . ?
N2A C19A H19E 109.5 . . ?
H19C C19A H19D 109.5 . . ?
H19C C19A H19E 109.5 . . ?
H19D C19A H19E 109.5 . . ?
C1C N1C C3C 120.2(6) . . ?
C4C N1C C1C 124.5(6) . . ?
C4C N1C C3C 111.5(6) . . ?
C3C N2C C2C 120.8(6) . . ?
C5C N2C C2C 123.2(6) . . ?
C5C N2C C3C 113.7(6) . . ?
C4C N3C C6C 112.5(6) . . ?
C4C N3C C7C 122.0(6) . . ?
C7C N3C C6C 122.7(6) . . ?
C5C N4C C6C 109.9(6) . . ?
C8C N4C C5C 122.2(6) . . ?
C8C N4C C6C 120.4(6) . . ?
C9C N5C C7C 119.2(7) . . ?
C10C N5C C7C 118.8(6) . . ?
C10C N5C C9C 112.9(6) . . ?
C8C N6C C9C 116.3(7) . . ?
C11C N6C C8C 126.5(6) . . ?
C11C N6C C9C 114.3(6) . . ?
C10C N7C C13C 120.8(5) . . ?
C12C N7C C10C 111.9(6) . . ?
C12C N7C C13C 125.3(6) . . ?
C11C N8C C12C 111.4(7) . . ?
C11C N8C C14C 123.1(6) . . ?
C14C N8C C12C 123.7(6) . . ?
C13C N9C C15C 124.3(5) . . ?
C16C N9C C13C 124.1(5) . . ?
C16C N9C C15C 109.1(6) . . ?
C14C N10C C15C 125.4(6) . . ?
C17C N10C C14C 124.6(5) . . ?
C17C N10C C15C 108.6(6) . . ?
C16C N11C C18C 115.0(6) . . ?
C16C N11C C19C 120.8(6) . . ?
C18C N11C C19C 122.4(6) . . ?
C17C N12C C18C 115.7(7) . . ?
C17C N12C C20C 121.1(6) . . ?
C20C N12C C18C 122.4(7) . . ?
C19C N13C C21C 121.1(5) . . ?
C22C N13C C19C 124.5(5) . . ?
C22C N13C C21C 112.5(5) . . ?
C20C N14C C21C 122.0(6) . . ?
C24C N14C C20C 120.7(6) . . ?
C24C N14C C21C 109.4(7) . . ?
C22C N15C C23C 109.5(6) . . ?
C22C N15C C25C 121.6(6) . . ?
C25C N15C C23C 123.5(7) . . ?
C23C N16C C26C 126.1(7) . . ?
C24C N16C C23C 112.3(6) . . ?
C24C N16C C26C 118.8(6) . . ?
C27C N17C C25C 123.7(6) . . ?
C28C N17C C25C 121.8(6) . . ?
C28C N17C C27C 111.5(6) . . ?
C27C N18C C26C 124.5(7) . . ?
C30C N18C C26C 119.0(7) . . ?
C30C N18C C27C 114.3(6) . . ?
C28C N19C C29C 111.9(6) . . ?
C28C N19C C31C 119.4(6) . . ?
C29C N19C C31C 124.8(6) . . ?
C29C N20C C30C 111.5(6) . . ?
C29C N20C C32C 125.8(7) . . ?
C30C N20C C32C 120.3(6) . . ?
C33C N21C C31C 122.2(6) . . ?
C34C N21C C31C 122.4(6) . . ?
C34C N21C C33C 113.1(6) . . ?
C32C N22C C33C 124.2(7) . . ?
C36C N22C C32C 122.7(6) . . ?
C36C N22C C33C 111.1(6) . . ?
C34C N23C C35C 111.8(6) . . ?
C34C N23C C37C 121.2(6) . . ?
C35C N23C C37C 122.9(6) . . ?
C35C N24C C38C 125.0(6) . . ?
C36C N24C C35C 111.7(6) . . ?
C36C N24C C38C 122.5(6) . . ?
C39C N25C C37C 120.8(6) . . ?
C40C N25C C37C 123.0(5) . . ?
C40C N25C C39C 112.6(5) . . ?
C39C N26C C38C 122.4(6) . . ?
C42C N26C C38C 122.3(6) . . ?
C42C N26C C39C 111.4(6) . . ?
C40C N27C C41C 111.0(6) . . ?
C40C N27C C43C 123.2(5) . . ?
C41C N27C C43C 122.2(6) . . ?
C42C N28C C41C 110.7(6) . . ?
C42C N28C C44C 121.8(6) . . ?
C44C N28C C41C 124.5(6) . . ?
C43C N29C C45C 121.6(6) . . ?
C46C N29C C43C 121.4(5) . . ?
C46C N29C C45C 110.9(6) . . ?
C44C N30C C45C 122.1(6) . . ?
C47C N30C C44C 121.8(6) . . ?
C47C N30C C45C 113.8(7) . . ?
C1C N31C C48C 123.7(6) . . ?
C46C N31C C1C 122.6(6) . . ?
C46C N31C C48C 112.0(6) . . ?
C47C N32C C2C 118.7(6) . . ?
C47C N32C C48C 112.6(6) . . ?
C48C N32C C2C 121.4(6) . . ?
N1C C1C N31C 114.5(6) . . ?
N1C C1C H1CA 108.6 . . ?
N1C C1C H1CB 108.6 . . ?
N31C C1C H1CA 108.6 . . ?
N31C C1C H1CB 108.6 . . ?
H1CA C1C H1CB 107.6 . . ?
N2C C2C H2CA 109.2 . . ?
N2C C2C H2CB 109.2 . . ?
N32C C2C N2C 112.1(6) . . ?
N32C C2C H2CA 109.2 . . ?
N32C C2C H2CB 109.2 . . ?
H2CA C2C H2CB 107.9 . . ?
N1C C3C H3C 111.7 . . ?
N1C C3C C6C 103.5(5) . . ?
N2C C3C N1C 115.3(5) . . ?
N2C C3C H3C 111.7 . . ?
N2C C3C C6C 102.2(5) . . ?
C6C C3C H3C 111.7 . . ?
O1C C4C N1C 125.1(7) . . ?
O1C C4C N3C 125.9(7) . . ?
N1C C4C N3C 109.0(6) . . ?
O2C C5C N2C 128.2(7) . . ?
O2C C5C N4C 122.8(7) . . ?
N2C C5C N4C 109.0(6) . . ?
N3C C6C C3C 102.8(5) . . ?
N3C C6C H6C 112.0 . . ?
N4C C6C N3C 113.2(6) . . ?
N4C C6C C3C 104.3(6) . . ?
N4C C6C H6C 112.0 . . ?
C3C C6C H6C 112.0 . . ?
N3C C7C N5C 113.0(6) . . ?
N3C C7C H7CA 109.0 . . ?
N3C C7C H7CB 109.0 . . ?
N5C C7C H7CA 109.0 . . ?
N5C C7C H7CB 109.0 . . ?
H7CA C7C H7CB 107.8 . . ?
N4C C8C N6C 112.8(6) . . ?
N4C C8C H8CA 109.0 . . ?
N4C C8C H8CB 109.0 . . ?
N6C C8C H8CA 109.0 . . ?
N6C C8C H8CB 109.0 . . ?
H8CA C8C H8CB 107.8 . . ?
N5C C9C N6C 111.9(6) . . ?
N5C C9C H9C 114.1 . . ?
N5C C9C C12C 100.6(6) . . ?
N6C C9C H9C 114.1 . . ?
N6C C9C C12C 100.3(6) . . ?
C12C C9C H9C 114.1 . . ?
O3C C10C N5C 126.5(7) . . ?
O3C C10C N7C 126.1(7) . . ?
N5C C10C N7C 107.3(6) . . ?
O4C C11C N6C 124.7(7) . . ?
O4C C11C N8C 124.8(8) . . ?
N6C C11C N8C 110.3(7) . . ?
N7C C12C N8C 116.9(6) . . ?
N7C C12C C9C 105.5(6) . . ?
N7C C12C H12C 110.2 . . ?
N8C C12C C9C 103.3(5) . . ?
N8C C12C H12C 110.2 . . ?
C9C C12C H12C 110.2 . . ?
N7C C13C H13A 108.8 . . ?
N7C C13C H13B 108.8 . . ?
N9C C13C N7C 113.9(5) . . ?
N9C C13C H13A 108.8 . . ?
N9C C13C H13B 108.8 . . ?
H13A C13C H13B 107.7 . . ?
N8C C14C H14A 108.5 . . ?
N8C C14C H14B 108.5 . . ?
N10C C14C N8C 115.0(6) . . ?
N10C C14C H14A 108.5 . . ?
N10C C14C H14B 108.5 . . ?
H14A C14C H14B 107.5 . . ?
N9C C15C H15C 112.4 . . ?
N9C C15C C18C 103.9(6) . . ?
N10C C15C N9C 111.6(5) . . ?
N10C C15C H15C 112.4 . . ?
N10C C15C C18C 103.5(6) . . ?
C18C C15C H15C 112.4 . . ?
O5C C16C N9C 123.7(8) . . ?
O5C C16C N11C 127.8(8) . . ?
N11C C16C N9C 108.5(4) . . ?
O6C C17C N10C 120.0(9) . . ?
O6C C17C N12C 130.8(9) . . ?
N12C C17C N10C 109.1(4) . . ?
N11C C18C N12C 116.3(5) . . ?
N11C C18C C15C 103.5(6) . . ?
N11C C18C H18C 111.2 . . ?
N12C C18C C15C 102.9(6) . . ?
N12C C18C H18C 111.2 . . ?
C15C C18C H18C 111.2 . . ?
N11C C19C H19A 109.0 . . ?
N11C C19C H19B 109.0 . . ?
N13C C19C N11C 112.9(6) . . ?
N13C C19C H19A 109.0 . . ?
N13C C19C H19B 109.0 . . ?
H19A C19C H19B 107.8 . . ?
N12C C20C N14C 113.9(6) . . ?
N12C C20C H20A 108.8 . . ?
N12C C20C H20B 108.8 . . ?
N14C C20C H20A 108.8 . . ?
N14C C20C H20B 108.8 . . ?
H20A C20C H20B 107.7 . . ?
N13C C21C H21C 112.5 . . ?
N13C C21C C23C 101.6(5) . . ?
N14C C21C N13C 111.3(6) . . ?
N14C C21C H21C 112.5 . . ?
N14C C21C C23C 105.7(6) . . ?
C23C C21C H21C 112.5 . . ?
O7C C22C N13C 124.7(7) . . ?
O7C C22C N15C 125.6(7) . . ?
N13C C22C N15C 109.5(5) . . ?
N15C C23C C21C 106.5(5) . . ?
N15C C23C H23C 110.5 . . ?
N16C C23C N15C 114.6(6) . . ?
N16C C23C C21C 103.9(6) . . ?
N16C C23C H23C 110.5 . . ?
C21C C23C H23C 110.5 . . ?
O8C C24C N14C 127.2(9) . . ?
O8C C24C N16C 125.8(7) . . ?
N14C C24C N16C 106.9(6) . . ?
N15C C25C N17C 114.3(6) . . ?
N15C C25C H25A 108.7 . . ?
N15C C25C H25B 108.7 . . ?
N17C C25C H25A 108.7 . . ?
N17C C25C H25B 108.7 . . ?
H25A C25C H25B 107.6 . . ?
N16C C26C N18C 113.9(6) . . ?
N16C C26C H26A 108.8 . . ?
N16C C26C H26B 108.8 . . ?
N18C C26C H26A 108.8 . . ?
N18C C26C H26B 108.8 . . ?
H26A C26C H26B 107.7 . . ?
N17C C27C N18C 116.5(6) . . ?
N17C C27C H27C 110.7 . . ?
N17C C27C C29C 105.5(6) . . ?
N18C C27C H27C 110.7 . . ?
N18C C27C C29C 102.2(6) . . ?
C29C C27C H27C 110.7 . . ?
O9C C28C N17C 125.8(7) . . ?
O9C C28C N19C 126.8(7) . . ?
N17C C28C N19C 107.4(6) . . ?
N19C C29C C27C 102.9(6) . . ?
N19C C29C H29C 111.5 . . ?
N20C C29C N19C 114.3(7) . . ?
N20C C29C C27C 104.7(7) . . ?
N20C C29C H29C 111.5 . . ?
C27C C29C H29C 111.5 . . ?
O10C C30C N18C 129.1(7) . . ?
O10C C30C N20C 123.8(7) . . ?
N18C C30C N20C 107.0(7) . . ?
N19C C31C H31A 109.5 . . ?
N19C C31C H31B 109.5 . . ?
N21C C31C N19C 110.6(5) . . ?
N21C C31C H31A 109.5 . . ?
N21C C31C H31B 109.5 . . ?
H31A C31C H31B 108.1 . . ?
N20C C32C H32A 108.8 . . ?
N20C C32C H32B 108.8 . . ?
N22C C32C N20C 113.9(6) . . ?
N22C C32C H32A 108.8 . . ?
N22C C32C H32B 108.8 . . ?
H32A C32C H32B 107.7 . . ?
N21C C33C N22C 116.8(6) . . ?
N21C C33C H33C 111.1 . . ?
N21C C33C C35C 102.7(5) . . ?
N22C C33C H33C 111.1 . . ?
N22C C33C C35C 103.5(6) . . ?
C35C C33C H33C 111.1 . . ?
O11C C34C N21C 126.3(8) . . ?
O11C C34C N23C 125.7(7) . . ?
N21C C34C N23C 107.9(6) . . ?
N23C C35C C33C 103.5(5) . . ?
N23C C35C H35C 110.9 . . ?
N24C C35C N23C 115.9(7) . . ?
N24C C35C C33C 104.3(5) . . ?
N24C C35C H35C 110.9 . . ?
C33C C35C H35C 110.9 . . ?
O12C C36C N22C 127.4(6) . . ?
O12C C36C N24C 123.1(7) . . ?
N22C C36C N24C 109.3(6) . . ?
N23C C37C N25C 113.2(5) . . ?
N23C C37C H37A 108.9 . . ?
N23C C37C H37B 108.9 . . ?
N25C C37C H37A 108.9 . . ?
N25C C37C H37B 108.9 . . ?
H37A C37C H37B 107.8 . . ?
N24C C38C N26C 112.2(6) . . ?
N24C C38C H38A 109.2 . . ?
N24C C38C H38B 109.2 . . ?
N26C C38C H38A 109.2 . . ?
N26C C38C H38B 109.2 . . ?
H38A C38C H38B 107.9 . . ?
N25C C39C N26C 114.6(5) . . ?
N25C C39C H39C 111.4 . . ?
N25C C39C C41C 104.5(6) . . ?
N26C C39C H39C 111.4 . . ?
N26C C39C C41C 103.1(6) . . ?
C41C C39C H39C 111.4 . . ?
O13C C40C N25C 128.2(7) . . ?
O13C C40C N27C 123.8(7) . . ?
N25C C40C N27C 108.0(4) . . ?
N27C C41C C39C 103.1(6) . . ?
N27C C41C H41C 111.2 . . ?
N28C C41C N27C 114.6(5) . . ?
N28C C41C C39C 105.3(6) . . ?
N28C C41C H41C 111.2 . . ?
C39C C41C H41C 111.2 . . ?
O14C C42C N26C 124.2(9) . . ?
O14C C42C N28C 126.7(9) . . ?
N26C C42C N28C 109.2(4) . . ?
N27C C43C H43A 109.0 . . ?
N27C C43C H43B 109.0 . . ?
N29C C43C N27C 113.1(5) . . ?
N29C C43C H43A 109.0 . . ?
N29C C43C H43B 109.0 . . ?
H43A C43C H43B 107.8 . . ?
N28C C44C N30C 113.6(6) . . ?
N28C C44C H44A 108.8 . . ?
N28C C44C H44B 108.8 . . ?
N30C C44C H44A 108.8 . . ?
N30C C44C H44B 108.8 . . ?
H44A C44C H44B 107.7 . . ?
N29C C45C H45C 112.3 . . ?
N29C C45C C48C 103.5(6) . . ?
N30C C45C N29C 113.2(6) . . ?
N30C C45C H45C 112.3 . . ?
N30C C45C C48C 102.4(6) . . ?
C48C C45C H45C 112.3 . . ?
O15C C46C N29C 124.3(6) . . ?
O15C C46C N31C 127.5(6) . . ?
N29C C46C N31C 108.1(5) . . ?
O16C C47C N30C 128.3(8) . . ?
O16C C47C N32C 124.5(7) . . ?
N30C C47C N32C 106.9(7) . . ?
N31C C48C C45C 103.8(6) . . ?
N31C C48C H48C 112.5 . . ?
N32C C48C N31C 111.9(6) . . ?
N32C C48C C45C 103.0(6) . . ?
N32C C48C H48C 112.5 . . ?
C45C C48C H48C 112.5 . . ?
C1B O2B H2B 109.5 . . ?
C5B O3B H3B 109.5 . . ?
B1B O6B C3B 112.1(6) . . ?
C6B O7B B1B 109.2(6) . . ?
C7B O8B B1B 112.9(7) . . ?
C8B O9B B1B 110.2(6) . . ?
C10B O12B H12B 109.5 . . ?
C12B O13B H13E 109.5 . . ?
O1B C1B O2B 125.5(9) . . ?
O1B C1B C2B 123.5(9) . . ?
O2B C1B C2B 110.8(9) . . ?
C1B C2B H2BA 108.2 . . ?
C1B C2B H2BB 108.2 . . ?
C1B C2B C3B 116.5(7) . . ?
H2BA C2B H2BB 107.3 . . ?
C3B C2B H2BA 108.2 . . ?
C3B C2B H2BB 108.2 . . ?
O6B C3B C2B 109.6(7) . . ?
O6B C3B C4B 110.7(7) . . ?
O6B C3B C6B 101.8(6) . . ?
C2B C3B C6B 107.4(7) . . ?
C4B C3B C2B 114.4(7) . . ?
C4B C3B C6B 112.1(7) . . ?
C3B C4B H4BA 108.4 . . ?
C3B C4B H4BB 108.4 . . ?
H4BA C4B H4BB 107.4 . . ?
C5B C4B C3B 115.7(7) . . ?
C5B C4B H4BA 108.4 . . ?
C5B C4B H4BB 108.4 . . ?
O3B C5B C4B 112.9(7) . . ?
O4B C5B O3B 126.0(8) . . ?
O4B C5B C4B 120.8(7) . . ?
O5B C6B O7B 120.9(7) . . ?
O5B C6B C3B 127.4(7) . . ?
O7B C6B C3B 111.7(6) . . ?
O8B C7B C8B 107.6(6) . . ?
O10B C7B O8B 129.3(8) . . ?
O10B C7B C8B 123.0(7) . . ?
O9B C8B C7B 105.2(6) . . ?
O9B C8B C9B 110.6(6) . . ?
O9B C8B C11B 113.0(7) . . ?
C7B C8B C11B 112.0(6) . . ?
C9B C8B C7B 112.9(7) . . ?
C9B C8B C11B 103.4(6) . . ?
C8B C9B H9BA 109.1 . . ?
C8B C9B H9BB 109.1 . . ?
H9BA C9B H9BB 107.9 . . ?
C10B C9B C8B 112.4(7) . . ?
C10B C9B H9BA 109.1 . . ?
C10B C9B H9BB 109.1 . . ?
O11B C10B O12B 120.8(9) . . ?
O11B C10B C9B 126.8(7) . . ?
O12B C10B C9B 112.4(8) . . ?
C8B C11B H11B 109.9 . . ?
C8B C11B H11C 109.9 . . ?
H11B C11B H11C 108.3 . . ?
C12B C11B C8B 108.9(6) . . ?
C12B C11B H11B 109.9 . . ?
C12B C11B H11C 109.9 . . ?
O13B C12B C11B 110.1(7) . . ?
O14B C12B O13B 125.0(7) . . ?
O14B C12B C11B 124.8(8) . . ?
O6B B1B O7B 104.5(8) . . ?
O6B B1B O8B 113.3(8) . . ?
O6B B1B O9B 115.0(5) . . ?
O8B B1B O7B 109.1(4) . . ?
O9B B1B O7B 111.5(8) . . ?
O9B B1B O8B 103.4(8) . . ?
C1D N1D C14D 115.1(4) . . ?
C1D N1D C15D 114.5(5) . . ?
C14D N1D C15D 114.0(5) . . ?
C17D N2D H2D 106.2 . . ?
C17D N2D C18D 116.1(12) . . ?
C17D N2D C19D 124.5(12) . . ?
C18D N2D H2D 106.2 . . ?
C19D N2D H2D 106.2 . . ?
C19D N2D C18D 96.1(10) . . ?
C5D C6D C1D 120.0 . . ?
C5D C6D C7D 128.4(7) . . ?
C1D C6D C7D 110.9(7) . . ?
C6D C5D H5D 120.0 . . ?
C6D C5D C4D 120.0 . . ?
C4D C5D H5D 120.0 . . ?
C5D C4D H4D 120.0 . . ?
C5D C4D C3D 120.0 . . ?
C3D C4D H4D 120.0 . . ?
C4D C3D H3D 120.0 . . ?
C4D C3D C2D 120.0 . . ?
C2D C3D H3D 120.0 . . ?
C3D C2D H2DA 120.0 . . ?
C1D C2D C3D 120.0 . . ?
C1D C2D H2DA 120.0 . . ?
C6D C1D N1D 116.0(4) . . ?
C2D C1D N1D 124.0(4) . . ?
C2D C1D C6D 120.0 . . ?
C6D C7D H7DA 104.5 . . ?
C6D C7D H7DB 104.5 . . ?
H7DA C7D H7DB 105.6 . . ?
C8D C7D C6D 131.1(12) . . ?
C8D C7D H7DA 104.5 . . ?
C8D C7D H7DB 104.5 . . ?
C7D C8D H8DA 108.1 . . ?
C7D C8D H8DB 108.1 . . ?
C7D C8D C9D 116.6(9) . . ?
H8DA C8D H8DB 107.3 . . ?
C9D C8D H8DA 108.1 . . ?
C9D C8D H8DB 108.1 . . ?
C13D C14D N1D 121.9(4) . . ?
C13D C14D C9D 120.0 . . ?
C9D C14D N1D 118.1(4) . . ?
C14D C13D H13D 120.0 . . ?
C12D C13D C14D 120.0 . . ?
C12D C13D H13D 120.0 . . ?
C13D C12D H12D 120.0 . . ?
C13D C12D C11D 120.0 . . ?
C11D C12D H12D 120.0 . . ?
C12D C11D H11D 120.0 . . ?
C10D C11D C12D 120.0 . . ?
C10D C11D H11D 120.0 . . ?
C11D C10D H10D 120.0 . . ?
C11D C10D C9D 120.0 . . ?
C9D C10D H10D 120.0 . . ?
C14D C9D C8D 120.2(6) . . ?
C10D C9D C8D 119.8(6) . . ?
C10D C9D C14D 120.0 . . ?
N1D C15D H15D 109.1 . . ?
N1D C15D H15E 109.1 . . ?
N1D C15D C16D 112.3(6) . . ?
H15D C15D H15E 107.9 . . ?
C16D C15D H15D 109.1 . . ?
C16D C15D H15E 109.1 . . ?
C15D C16D H16C 108.6 . . ?
C15D C16D H16D 108.6 . . ?
H16C C16D H16D 107.6 . . ?
C17D C16D C15D 114.7(7) . . ?
C17D C16D H16C 108.6 . . ?
C17D C16D H16D 108.6 . . ?
N2D C17D C16D 118.6(10) . . ?
N2D C17D H17C 107.7 . . ?
N2D C17D H17D 107.7 . . ?
C16D C17D H17C 107.7 . . ?
C16D C17D H17D 107.7 . . ?
H17C C17D H17D 107.1 . . ?
N2D C18D H18E 109.5 . . ?
N2D C18D H18F 109.5 . . ?
N2D C18D H18G 109.5 . . ?
H18E C18D H18F 109.5 . . ?
H18E C18D H18G 109.5 . . ?
H18F C18D H18G 109.5 . . ?
N2D C19D H19F 109.5 . . ?
N2D C19D H19G 109.5 . . ?
N2D C19D H19H 109.5 . . ?
H19F C19D H19G 109.5 . . ?
H19F C19D H19H 109.5 . . ?
H19G C19D H19H 109.5 . . ?

loop_
_geom_bond_atom_site_label_1
_geom_bond_atom_site_label_2
_geom_bond_distance
_geom_bond_site_symmetry_2
_geom_bond_publ_flag
N1A C1A 1.422(6) . ?
N1A C14A 1.449(7) . ?
N1A C15A 1.457(9) . ?
N2A H2A 1.0000 . ?
N2A C17A 1.533(11) . ?
N2A C18A 1.472(17) . ?
N2A C19A 1.54(2) . ?
C6A C5A 1.3900 . ?
C6A C1A 1.3900 . ?
C6A C7A 1.595(10) . ?
C5A H5A 0.9500 . ?
C5A C4A 1.3900 . ?
C4A H4A 0.9500 . ?
C4A C3A 1.3900 . ?
C3A H3A 0.9500 . ?
C3A C2A 1.3900 . ?
C2A H2AA 0.9500 . ?
C2A C1A 1.3900 . ?
C7A H7AA 0.9900 . ?
C7A H7AB 0.9900 . ?
C7A C8A 1.405(13) . ?
C8A H8AA 0.9900 . ?
C8A H8AB 0.9900 . ?
C8A C9A 1.557(10) . ?
C9A C14A 1.3900 . ?
C9A C10A 1.3900 . ?
C14A C13A 1.3900 . ?
C13A H13C 0.9500 . ?
C13A C12A 1.3900 . ?
C12A H12A 0.9500 . ?
C12A C11A 1.3900 . ?
C11A H11A 0.9500 . ?
C11A C10A 1.3900 . ?
C10A H10A 0.9500 . ?
C15A H15A 0.9900 . ?
C15A H15B 0.9900 . ?
C15A C16A 1.461(11) . ?
C16A H16A 0.9900 . ?
C16A H16B 0.9900 . ?
C16A C17A 1.552(15) . ?
C17A H17A 0.9900 . ?
C17A H17B 0.9900 . ?
C18A H18A 0.9800 . ?
C18A H18B 0.9800 . ?
C18A H18D 0.9800 . ?
C19A H19C 0.9800 . ?
C19A H19D 0.9800 . ?
C19A H19E 0.9800 . ?
O1C C4C 1.199(8) . ?
O2C C5C 1.239(8) . ?
O3C C10C 1.261(8) . ?
O4C C11C 1.242(9) . ?
O5C C16C 1.225(5) . ?
O6C C17C 1.235(6) . ?
O7C C22C 1.192(8) . ?
O8C C24C 1.192(10) . ?
O9C C28C 1.250(9) . ?
O10C C30C 1.236(10) . ?
O11C C34C 1.211(9) . ?
O12C C36C 1.250(8) . ?
O13C C40C 1.226(6) . ?
O14C C42C 1.224(6) . ?
O15C C46C 1.228(8) . ?
O16C C47C 1.204(10) . ?
N1C C1C 1.433(9) . ?
N1C C3C 1.478(8) . ?
N1C C4C 1.364(9) . ?
N2C C2C 1.475(9) . ?
N2C C3C 1.461(8) . ?
N2C C5C 1.316(9) . ?
N3C C4C 1.367(9) . ?
N3C C6C 1.467(9) . ?
N3C C7C 1.452(9) . ?
N4C C5C 1.413(9) . ?
N4C C6C 1.448(10) . ?
N4C C8C 1.411(9) . ?
N5C C7C 1.470(10) . ?
N5C C9C 1.463(9) . ?
N5C C10C 1.337(10) . ?
N6C C8C 1.476(9) . ?
N6C C9C 1.494(8) . ?
N6C C11C 1.293(10) . ?
N7C C10C 1.419(9) . ?
N7C C12C 1.374(9) . ?
N7C C13C 1.453(9) . ?
N8C C11C 1.370(9) . ?
N8C C12C 1.466(10) . ?
N8C C14C 1.465(9) . ?
N9C C13C 1.398(9) . ?
N9C C15C 1.497(7) . ?
N9C C16C 1.394(10) . ?
N10C C14C 1.450(10) . ?
N10C C15C 1.481(7) . ?
N10C C17C 1.444(10) . ?
N11C C16C 1.360(10) . ?
N11C C18C 1.403(8) . ?
N11C C19C 1.478(10) . ?
N12C C17C 1.274(11) . ?
N12C C18C 1.451(8) . ?
N12C C20C 1.415(11) . ?
N13C C19C 1.431(10) . ?
N13C C21C 1.509(7) . ?
N13C C22C 1.325(9) . ?
N14C C20C 1.419(11) . ?
N14C C21C 1.452(10) . ?
N14C C24C 1.394(9) . ?
N15C C22C 1.407(9) . ?
N15C C23C 1.452(7) . ?
N15C C25C 1.417(10) . ?
N16C C23C 1.418(10) . ?
N16C C24C 1.412(10) . ?
N16C C26C 1.423(10) . ?
N17C C25C 1.455(9) . ?
N17C C27C 1.408(9) . ?
N17C C28C 1.381(9) . ?
N18C C26C 1.492(8) . ?
N18C C27C 1.450(9) . ?
N18C C30C 1.324(10) . ?
N19C C28C 1.388(9) . ?
N19C C29C 1.431(10) . ?
N19C C31C 1.486(9) . ?
N20C C29C 1.413(11) . ?
N20C C30C 1.415(10) . ?
N20C C32C 1.434(10) . ?
N21C C31C 1.456(9) . ?
N21C C33C 1.446(8) . ?
N21C C34C 1.359(10) . ?
N22C C32C 1.422(10) . ?
N22C C33C 1.460(9) . ?
N22C C36C 1.360(10) . ?
N23C C34C 1.378(10) . ?
N23C C35C 1.446(8) . ?
N23C C37C 1.460(9) . ?
N24C C35C 1.416(10) . ?
N24C C36C 1.394(8) . ?
N24C C38C 1.424(10) . ?
N25C C37C 1.466(9) . ?
N25C C39C 1.438(8) . ?
N25C C40C 1.346(9) . ?
N26C C38C 1.468(11) . ?
N26C C39C 1.456(8) . ?
N26C C42C 1.378(11) . ?
N27C C40C 1.404(9) . ?
N27C C41C 1.456(8) . ?
N27C C43C 1.460(8) . ?
N28C C41C 1.441(7) . ?
N28C C42C 1.379(11) . ?
N28C C44C 1.413(10) . ?
N29C C43C 1.444(8) . ?
N29C C45C 1.466(9) . ?
N29C C46C 1.379(8) . ?
N30C C44C 1.452(9) . ?
N30C C45C 1.456(10) . ?
N30C C47C 1.348(9) . ?
N31C C1C 1.443(9) . ?
N31C C46C 1.388(8) . ?
N31C C48C 1.444(9) . ?
N32C C2C 1.462(8) . ?
N32C C47C 1.382(9) . ?
N32C C48C 1.442(9) . ?
C1C H1CA 0.9900 . ?
C1C H1CB 0.9900 . ?
C2C H2CA 0.9900 . ?
C2C H2CB 0.9900 . ?
C3C H3C 1.0000 . ?
C3C C6C 1.555(9) . ?
C6C H6C 1.0000 . ?
C7C H7CA 0.9900 . ?
C7C H7CB 0.9900 . ?
C8C H8CA 0.9900 . ?
C8C H8CB 0.9900 . ?
C9C H9C 1.0000 . ?
C9C C12C 1.579(11) . ?
C12C H12C 1.0000 . ?
C13C H13A 0.9900 . ?
C13C H13B 0.9900 . ?
C14C H14A 0.9900 . ?
C14C H14B 0.9900 . ?
C15C H15C 1.0000 . ?
C15C C18C 1.546(8) . ?
C18C H18C 1.0000 . ?
C19C H19A 0.9900 . ?
C19C H19B 0.9900 . ?
C20C H20A 0.9900 . ?
C20C H20B 0.9900 . ?
C21C H21C 1.0000 . ?
C21C C23C 1.513(10) . ?
C23C H23C 1.0000 . ?
C25C H25A 0.9900 . ?
C25C H25B 0.9900 . ?
C26C H26A 0.9900 . ?
C26C H26B 0.9900 . ?
C27C H27C 1.0000 . ?
C27C C29C 1.535(11) . ?
C29C H29C 1.0000 . ?
C31C H31A 0.9900 . ?
C31C H31B 0.9900 . ?
C32C H32A 0.9900 . ?
C32C H32B 0.9900 . ?
C33C H33C 1.0000 . ?
C33C C35C 1.555(10) . ?
C35C H35C 1.0000 . ?
C37C H37A 0.9900 . ?
C37C H37B 0.9900 . ?
C38C H38A 0.9900 . ?
C38C H38B 0.9900 . ?
C39C H39C 1.0000 . ?
C39C C41C 1.536(7) . ?
C41C H41C 1.0000 . ?
C43C H43A 0.9900 . ?
C43C H43B 0.9900 . ?
C44C H44A 0.9900 . ?
C44C H44B 0.9900 . ?
C45C H45C 1.0000 . ?
C45C C48C 1.552(10) . ?
C48C H48C 1.0000 . ?
O1B C1B 1.205(11) . ?
O2B H2B 0.8400 . ?
O2B C1B 1.308(11) . ?
O3B H3B 0.8400 . ?
O3B C5B 1.306(9) . ?
O4B C5B 1.252(10) . ?
O5B C6B 1.245(9) . ?
O6B C3B 1.459(10) . ?
O6B B1B 1.435(12) . ?
O7B C6B 1.341(9) . ?
O7B B1B 1.508(11) . ?
O8B C7B 1.281(9) . ?
O8B B1B 1.495(11) . ?
O9B C8B 1.391(10) . ?
O9B B1B 1.459(11) . ?
O10B C7B 1.204(9) . ?
O11B C10B 1.184(11) . ?
O12B H12B 0.8400 . ?
O12B C10B 1.344(9) . ?
O13B H13E 0.8400 . ?
O13B C12B 1.304(10) . ?
O14B C12B 1.205(9) . ?
C1B C2B 1.460(13) . ?
C2B H2BA 0.9900 . ?
C2B H2BB 0.9900 . ?
C2B C3B 1.519(11) . ?
C3B C4B 1.515(10) . ?
C3B C6B 1.525(11) . ?
C4B H4BA 0.9900 . ?
C4B H4BB 0.9900 . ?
C4B C5B 1.491(11) . ?
C7B C8B 1.557(10) . ?
C8B C9B 1.548(10) . ?
C8B C11B 1.589(11) . ?
C9B H9BA 0.9900 . ?
C9B H9BB 0.9900 . ?
C9B C10B 1.504(12) . ?
C11B H11B 0.9900 . ?
C11B H11C 0.9900 . ?
C11B C12B 1.533(10) . ?
N1D C1D 1.422(6) . ?
N1D C14D 1.431(6) . ?
N1D C15D 1.455(8) . ?
N2D H2D 1.0000 . ?
N2D C17D 1.371(11) . ?
N2D C18D 1.437(19) . ?
N2D C19D 1.422(10) . ?
C6D C5D 1.3900 . ?
C6D C1D 1.3900 . ?
C6D C7D 1.479(12) . ?
C5D H5D 0.9500 . ?
C5D C4D 1.3900 . ?
C4D H4D 0.9500 . ?
C4D C3D 1.3900 . ?
C3D H3D 0.9500 . ?
C3D C2D 1.3900 . ?
C2D H2DA 0.9500 . ?
C2D C1D 1.3900 . ?
C7D H7DA 0.9900 . ?
C7D H7DB 0.9900 . ?
C7D C8D 1.359(15) . ?
C8D H8DA 0.9900 . ?
C8D H8DB 0.9900 . ?
C8D C9D 1.511(11) . ?
C14D C13D 1.3900 . ?
C14D C9D 1.3900 . ?
C13D H13D 0.9500 . ?
C13D C12D 1.3900 . ?
C12D H12D 0.9500 . ?
C12D C11D 1.3900 . ?
C11D H11D 0.9500 . ?
C11D C10D 1.3900 . ?
C10D H10D 0.9500 . ?
C10D C9D 1.3900 . ?
C15D H15D 0.9900 . ?
C15D H15E 0.9900 . ?
C15D C16D 1.529(9) . ?
C16D H16C 0.9900 . ?
C16D H16D 0.9900 . ?
C16D C17D 1.496(14) . ?
C17D H17C 0.9900 . ?
C17D H17D 0.9900 . ?
C18D H18E 0.9800 . ?
C18D H18F 0.9800 . ?
C18D H18G 0.9800 . ?
C19D H19F 0.9800 . ?
C19D H19G 0.9800 . ?
C19D H19H 0.9800 . ?

loop_
_geom_hbond_atom_site_label_D
_geom_hbond_atom_site_label_H
_geom_hbond_atom_site_label_A
_geom_hbond_distance_DH
_geom_hbond_distance_HA
_geom_hbond_distance_DA
_geom_hbond_angle_DHA
_geom_hbond_site_symmetry_A
_geom_hbond_publ_flag
N2D H2D O5C 1.00 1.87 2.826(6) 158.3 . yes

loop_
_geom_torsion_atom_site_label_1
_geom_torsion_atom_site_label_2
_geom_torsion_atom_site_label_3
_geom_torsion_atom_site_label_4
_geom_torsion
_geom_torsion_site_symmetry_1
_geom_torsion_site_symmetry_2
_geom_torsion_site_symmetry_3
_geom_torsion_site_symmetry_4
_geom_torsion_publ_flag
N1A C14A C13A C12A -178.6(4) . . . . ?
N1A C15A C16A C17A 45.7(12) . . . . ?
C6A C5A C4A C3A 0.0 . . . . ?
C6A C7A C8A C9A 75.5(10) . . . . ?
C5A C6A C1A N1A 178.4(4) . . . . ?
C5A C6A C1A C2A 0.0 . . . . ?
C5A C6A C7A C8A 100.0(8) . . . . ?
C5A C4A C3A C2A 0.0 . . . . ?
C4A C3A C2A C1A 0.0 . . . . ?
C3A C2A C1A N1A -178.4(4) . . . . ?
C3A C2A C1A C6A 0.0 . . . . ?
C1A N1A C14A C9A -51.2(7) . . . . ?
C1A N1A C14A C13A 127.2(5) . . . . ?
C1A N1A C15A C16A 47.9(11) . . . . ?
C1A C6A C5A C4A 0.0 . . . . ?
C1A C6A C7A C8A -72.4(9) . . . . ?
C7A C6A C5A C4A -172.0(6) . . . . ?
C7A C6A C1A N1A -8.8(6) . . . . ?
C7A C6A C1A C2A 172.8(6) . . . . ?
C7A C8A C9A C14A -20.2(10) . . . . ?
C7A C8A C9A C10A 165.1(6) . . . . ?
C8A C9A C14A N1A 3.5(8) . . . . ?
C8A C9A C14A C13A -174.8(7) . . . . ?
C8A C9A C10A C11A 174.7(7) . . . . ?
C9A C14A C13A C12A 0.0 . . . . ?
C14A N1A C1A C6A 71.0(6) . . . . ?
C14A N1A C1A C2A -110.5(6) . . . . ?
C14A N1A C15A C16A -165.3(8) . . . . ?
C14A C9A C10A C11A 0.0 . . . . ?
C14A C13A C12A C11A 0.0 . . . . ?
C13A C12A C11A C10A 0.0 . . . . ?
C12A C11A C10A C9A 0.0 . . . . ?
C10A C9A C14A N1A 178.3(5) . . . . ?
C10A C9A C14A C13A 0.0 . . . . ?
C15A N1A C1A C6A -139.3(5) . . . . ?
C15A N1A C1A C2A 39.2(7) . . . . ?
C15A N1A C14A C9A 162.6(7) . . . . ?
C15A N1A C14A C13A -19.0(8) . . . . ?
C15A C16A C17A N2A -175.2(8) . . . . ?
C18A N2A C17A C16A 40.6(16) . . . . ?
C19A N2A C17A C16A 176.2(8) . . . . ?
N1C C3C C6C N3C 0.0(7) . . . . ?
N1C C3C C6C N4C -118.4(5) . . . . ?
N2C C3C C6C N3C 120.1(6) . . . . ?
N2C C3C C6C N4C 1.8(7) . . . . ?
N5C C9C C12C N7C 5.3(7) . . . . ?
N5C C9C C12C N8C -117.9(6) . . . . ?
N6C C9C C12C N7C 120.1(6) . . . . ?
N6C C9C C12C N8C -3.1(7) . . . . ?
N9C C15C C18C N11C 2.4(7) . . . . ?
N9C C15C C18C N12C -119.0(5) . . . . ?
N10C C15C C18C N11C 119.2(5) . . . . ?
N10C C15C C18C N12C -2.3(7) . . . . ?
N13C C21C C23C N15C -1.8(8) . . . . ?
N13C C21C C23C N16C -123.1(6) . . . . ?
N14C C21C C23C N15C 114.5(6) . . . . ?
N14C C21C C23C N16C -6.8(7) . . . . ?
N17C C27C C29C N19C 0.5(8) . . . . ?
N17C C27C C29C N20C -119.2(7) . . . . ?
N18C C27C C29C N19C 122.8(7) . . . . ?
N18C C27C C29C N20C 3.1(7) . . . . ?
N21C C33C C35C N23C -3.4(7) . . . . ?
N21C C33C C35C N24C -125.1(6) . . . . ?
N22C C33C C35C N23C 118.5(6) . . . . ?
N22C C33C C35C N24C -3.2(7) . . . . ?
N25C C39C C41C N27C 0.3(7) . . . . ?
N25C C39C C41C N28C -120.1(5) . . . . ?
N26C C39C C41C N27C 120.5(5) . . . . ?
N26C C39C C41C N28C 0.1(7) . . . . ?
N29C C45C C48C N31C 4.6(8) . . . . ?
N29C C45C C48C N32C -112.3(6) . . . . ?
N30C C45C C48C N31C 122.5(6) . . . . ?
N30C C45C C48C N32C 5.6(7) . . . . ?
C1C N1C C3C N2C 85.1(7) . . . . ?
C1C N1C C3C C6C -164.2(6) . . . . ?
C1C N1C C4C O1C -11.5(13) . . . . ?
C1C N1C C4C N3C 166.8(7) . . . . ?
C1C N31C C46C O15C 7.0(11) . . . . ?
C1C N31C C46C N29C -175.8(6) . . . . ?
C1C N31C C48C N32C -81.3(9) . . . . ?
C1C N31C C48C C45C 168.4(6) . . . . ?
C2C N2C C3C N1C -80.8(8) . . . . ?
C2C N2C C3C C6C 167.8(6) . . . . ?
C2C N2C C5C O2C 8.5(12) . . . . ?
C2C N2C C5C N4C -171.8(6) . . . . ?
C2C N32C C47C O16C -23.5(13) . . . . ?
C2C N32C C47C N30C 162.9(7) . . . . ?
C2C N32C C48C N31C 88.3(8) . . . . ?
C2C N32C C48C C45C -160.8(6) . . . . ?
C3C N1C C1C N31C -86.4(8) . . . . ?
C3C N1C C4C O1C -169.3(8) . . . . ?
C3C N1C C4C N3C 9.0(8) . . . . ?
C3C N2C C2C N32C 82.6(8) . . . . ?
C3C N2C C5C O2C 171.6(7) . . . . ?
C3C N2C C5C N4C -8.6(8) . . . . ?
C4C N1C C1C N31C 117.6(8) . . . . ?
C4C N1C C3C N2C -116.1(7) . . . . ?
C4C N1C C3C C6C -5.3(7) . . . . ?
C4C N3C C6C N4C 117.3(7) . . . . ?
C4C N3C C6C C3C 5.4(8) . . . . ?
C4C N3C C7C N5C -122.4(8) . . . . ?
C5C N2C C2C N32C -115.4(7) . . . . ?
C5C N2C C3C N1C 115.6(7) . . . . ?
C5C N2C C3C C6C 4.2(7) . . . . ?
C5C N4C C6C N3C -117.7(6) . . . . ?
C5C N4C C6C C3C -6.7(7) . . . . ?
C5C N4C C8C N6C 120.5(7) . . . . ?
C6C N3C C4C O1C 169.2(8) . . . . ?
C6C N3C C4C N1C -9.1(9) . . . . ?
C6C N3C C7C N5C 78.0(10) . . . . ?
C6C N4C C5C O2C -170.6(6) . . . . ?
C6C N4C C5C N2C 9.7(8) . . . . ?
C6C N4C C8C N6C -92.9(8) . . . . ?
C7C N3C C4C O1C 7.7(14) . . . . ?
C7C N3C C4C N1C -170.5(7) . . . . ?
C7C N3C C6C N4C -81.4(9) . . . . ?
C7C N3C C6C C3C 166.7(7) . . . . ?
C7C N5C C9C N6C 95.2(8) . . . . ?
C7C N5C C9C C12C -159.0(6) . . . . ?
C7C N5C C10C O3C -22.0(12) . . . . ?
C7C N5C C10C N7C 161.4(7) . . . . ?
C8C N4C C5C O2C -20.9(11) . . . . ?
C8C N4C C5C N2C 159.4(7) . . . . ?
C8C N4C C6C N3C 92.0(8) . . . . ?
C8C N4C C6C C3C -157.1(6) . . . . ?
C8C N6C C9C N5C -86.9(8) . . . . ?
C8C N6C C9C C12C 167.2(6) . . . . ?
C8C N6C C11C O4C 10.9(14) . . . . ?
C8C N6C C11C N8C -165.2(7) . . . . ?
C9C N5C C7C N3C -87.2(8) . . . . ?
C9C N5C C10C O3C -168.8(8) . . . . ?
C9C N5C C10C N7C 14.6(9) . . . . ?
C9C N6C C8C N4C 83.6(8) . . . . ?
C9C N6C C11C O4C 170.4(8) . . . . ?
C9C N6C C11C N8C -5.7(9) . . . . ?
C10C N5C C7C N3C 128.1(7) . . . . ?
C10C N5C C9C N6C -118.1(7) . . . . ?
C10C N5C C9C C12C -12.3(8) . . . . ?
C10C N7C C12C N8C 116.9(7) . . . . ?
C10C N7C C12C C9C 2.7(8) . . . . ?
C10C N7C C13C N9C -115.6(7) . . . . ?
C11C N6C C8C N4C -117.2(8) . . . . ?
C11C N6C C9C N5C 111.4(7) . . . . ?
C11C N6C C9C C12C 5.5(8) . . . . ?
C11C N8C C12C N7C -115.0(8) . . . . ?
C11C N8C C12C C9C 0.3(8) . . . . ?
C11C N8C C14C N10C 116.7(8) . . . . ?
C12C N7C C10C O3C 172.8(8) . . . . ?
C12C N7C C10C N5C -10.6(9) . . . . ?
C12C N7C C13C N9C 82.3(9) . . . . ?
C12C N8C C11C O4C -172.9(8) . . . . ?
C12C N8C C11C N6C 3.2(9) . . . . ?
C12C N8C C14C N10C -80.0(9) . . . . ?
C13C N7C C10C O3C 8.4(12) . . . . ?
C13C N7C C10C N5C -175.0(6) . . . . ?
C13C N7C C12C N8C -79.6(9) . . . . ?
C13C N7C C12C C9C 166.3(6) . . . . ?
C13C N9C C15C N10C 83.8(8) . . . . ?
C13C N9C C15C C18C -165.3(6) . . . . ?
C13C N9C C16C O5C -15.1(8) . . . . ?
C13C N9C C16C N11C 164.5(6) . . . . ?
C14C N8C C11C O4C -7.8(13) . . . . ?
C14C N8C C11C N6C 168.3(7) . . . . ?
C14C N8C C12C N7C 80.0(9) . . . . ?
C14C N8C C12C C9C -164.7(7) . . . . ?
C14C N10C C15C N9C -78.0(8) . . . . ?
C14C N10C C15C C18C 170.9(6) . . . . ?
C14C N10C C17C O6C 10.0(8) . . . . ?
C14C N10C C17C N12C -171.5(6) . . . . ?
C15C N9C C13C N7C -87.2(7) . . . . ?
C15C N9C C16C O5C -177.9(4) . . . . ?
C15C N9C C16C N11C 1.8(5) . . . . ?
C15C N10C C14C N8C 80.7(8) . . . . ?
C15C N10C C17C O6C 176.9(5) . . . . ?
C15C N10C C17C N12C -4.6(6) . . . . ?
C16C N9C C13C N7C 112.6(6) . . . . ?
C16C N9C C15C N10C -113.5(6) . . . . ?
C16C N9C C15C C18C -2.6(6) . . . . ?
C16C N11C C18C N12C 110.4(7) . . . . ?
C16C N11C C18C C15C -1.6(7) . . . . ?
C16C N11C C19C N13C -107.8(7) . . . . ?
C17C N10C C14C N8C -114.6(7) . . . . ?
C17C N10C C15C N9C 115.2(6) . . . . ?
C17C N10C C15C C18C 4.1(6) . . . . ?
C17C N12C C18C N11C -112.8(7) . . . . ?
C17C N12C C18C C15C -0.4(7) . . . . ?
C17C N12C C20C N14C 110.6(8) . . . . ?
C18C N11C C16C O5C 179.6(5) . . . . ?
C18C N11C C16C N9C -0.1(6) . . . . ?
C18C N11C C19C N13C 88.2(8) . . . . ?
C18C N12C C17C O6C -178.6(5) . . . . ?
C18C N12C C17C N10C 3.1(6) . . . . ?
C18C N12C C20C N14C -80.6(9) . . . . ?
C19C N11C C16C O5C 14.5(8) . . . . ?
C19C N11C C16C N9C -165.1(6) . . . . ?
C19C N11C C18C N12C -84.8(8) . . . . ?
C19C N11C C18C C15C 163.2(6) . . . . ?
C19C N13C C21C N14C 80.9(7) . . . . ?
C19C N13C C21C C23C -166.9(6) . . . . ?
C19C N13C C22C O7C -5.5(11) . . . . ?
C19C N13C C22C N15C 169.5(6) . . . . ?
C20C N12C C17C O6C -9.1(10) . . . . ?
C20C N12C C17C N10C 172.6(6) . . . . ?
C20C N12C C18C N11C 77.9(8) . . . . ?
C20C N12C C18C C15C -169.8(6) . . . . ?
C20C N14C C21C N13C -88.5(8) . . . . ?
C20C N14C C21C C23C 162.0(7) . . . . ?
C20C N14C C24C O8C 20.7(14) . . . . ?
C20C N14C C24C N16C -163.3(8) . . . . ?
C21C N13C C19C N11C -82.9(8) . . . . ?
C21C N13C C22C O7C -169.8(7) . . . . ?
C21C N13C C22C N15C 5.2(8) . . . . ?
C21C N14C C20C N12C 92.2(9) . . . . ?
C21C N14C C24C O8C 170.3(9) . . . . ?
C21C N14C C24C N16C -13.8(9) . . . . ?
C22C N13C C19C N11C 114.1(7) . . . . ?
C22C N13C C21C N14C -114.2(6) . . . . ?
C22C N13C C21C C23C -2.0(8) . . . . ?
C22C N15C C23C N16C 119.1(7) . . . . ?
C22C N15C C23C C21C 4.8(8) . . . . ?
C22C N15C C25C N17C -125.1(7) . . . . ?
C23C N15C C22C O7C 168.7(7) . . . . ?
C23C N15C C22C N13C -6.3(8) . . . . ?
C23C N15C C25C N17C 83.6(9) . . . . ?
C23C N16C C24C O8C -174.6(9) . . . . ?
C23C N16C C24C N14C 9.4(9) . . . . ?
C23C N16C C26C N18C -76.6(11) . . . . ?
C24C N14C C20C N12C -122.1(9) . . . . ?
C24C N14C C21C N13C 122.4(6) . . . . ?
C24C N14C C21C C23C 12.9(7) . . . . ?
C24C N16C C23C N15C -117.2(8) . . . . ?
C24C N16C C23C C21C -1.3(8) . . . . ?
C24C N16C C26C N18C 124.1(8) . . . . ?
C25C N15C C22C O7C 13.9(11) . . . . ?
C25C N15C C22C N13C -161.1(6) . . . . ?
C25C N15C C23C N16C -86.6(9) . . . . ?
C25C N15C C23C C21C 159.1(7) . . . . ?
C25C N17C C27C N18C 81.0(9) . . . . ?
C25C N17C C27C C29C -166.4(7) . . . . ?
C25C N17C C28C O9C -10.9(13) . . . . ?
C25C N17C C28C N19C 170.0(7) . . . . ?
C26C N16C C23C N15C 82.4(10) . . . . ?
C26C N16C C23C C21C -161.8(7) . . . . ?
C26C N16C C24C O8C -12.6(14) . . . . ?
C26C N16C C24C N14C 171.4(7) . . . . ?
C26C N18C C27C N17C -83.3(9) . . . . ?
C26C N18C C27C C29C 162.2(7) . . . . ?
C26C N18C C30C O10C 9.8(13) . . . . ?
C26C N18C C30C N20C -166.0(7) . . . . ?
C27C N17C C25C N15C -78.4(10) . . . . ?
C27C N17C C28C O9C -172.0(7) . . . . ?
C27C N17C C28C N19C 8.9(9) . . . . ?
C27C N18C C26C N16C 77.2(11) . . . . ?
C27C N18C C30C O10C 173.5(7) . . . . ?
C27C N18C C30C N20C -2.3(8) . . . . ?
C28C N17C C25C N15C 122.9(8) . . . . ?
C28C N17C C27C N18C -118.4(7) . . . . ?
C28C N17C C27C C29C -5.7(9) . . . . ?
C28C N19C C29C N20C 117.8(7) . . . . ?
C28C N19C C29C C27C 4.9(9) . . . . ?
C28C N19C C31C N21C -117.9(7) . . . . ?
C29C N19C C28C O9C 172.3(8) . . . . ?
C29C N19C C28C N17C -8.6(9) . . . . ?
C29C N19C C31C N21C 86.1(8) . . . . ?
C29C N20C C30C O10C -171.6(7) . . . . ?
C29C N20C C30C N18C 4.5(8) . . . . ?
C29C N20C C32C N22C -81.3(10) . . . . ?
C30C N18C C26C N16C -120.9(8) . . . . ?
C30C N18C C27C N17C 114.0(7) . . . . ?
C30C N18C C27C C29C -0.5(8) . . . . ?
C30C N20C C29C N19C -116.5(7) . . . . ?
C30C N20C C29C C27C -4.7(8) . . . . ?
C30C N20C C32C N22C 117.4(8) . . . . ?
C31C N19C C28C O9C 13.3(12) . . . . ?
C31C N19C C28C N17C -167.5(6) . . . . ?
C31C N19C C29C N20C -84.6(9) . . . . ?
C31C N19C C29C C27C 162.5(6) . . . . ?
C31C N21C C33C N22C 82.0(8) . . . . ?
C31C N21C C33C C35C -165.6(6) . . . . ?
C31C N21C C34C O11C -7.6(11) . . . . ?
C31C N21C C34C N23C 170.8(6) . . . . ?
C32C N20C C29C N19C 80.8(9) . . . . ?
C32C N20C C29C C27C -167.4(7) . . . . ?
C32C N20C C30C O10C -7.8(11) . . . . ?
C32C N20C C30C N18C 168.3(7) . . . . ?
C32C N22C C33C N21C -82.3(9) . . . . ?
C32C N22C C33C C35C 165.6(7) . . . . ?
C32C N22C C36C O12C 10.8(13) . . . . ?
C32C N22C C36C N24C -163.7(7) . . . . ?
C33C N21C C31C N19C -81.3(7) . . . . ?
C33C N21C C34C O11C -170.7(7) . . . . ?
C33C N21C C34C N23C 7.6(8) . . . . ?
C33C N22C C32C N20C 80.6(10) . . . . ?
C33C N22C C36C O12C 175.1(7) . . . . ?
C33C N22C C36C N24C 0.6(9) . . . . ?
C34C N21C C31C N19C 117.1(7) . . . . ?
C34C N21C C33C N22C -114.8(7) . . . . ?
C34C N21C C33C C35C -2.4(8) . . . . ?
C34C N23C C35C N24C 121.8(7) . . . . ?
C34C N23C C35C C33C 8.3(8) . . . . ?
C34C N23C C37C N25C -119.4(7) . . . . ?
C35C N23C C34C O11C 168.3(7) . . . . ?
C35C N23C C34C N21C -10.1(8) . . . . ?
C35C N23C C37C N25C 85.1(8) . . . . ?
C35C N24C C36C O12C -177.7(7) . . . . ?
C35C N24C C36C N22C -2.9(9) . . . . ?
C35C N24C C38C N26C -83.7(10) . . . . ?
C36C N22C C32C N20C -117.2(8) . . . . ?
C36C N22C C33C N21C 113.7(7) . . . . ?
C36C N22C C33C C35C 1.6(8) . . . . ?
C36C N24C C35C N23C -109.3(7) . . . . ?
C36C N24C C35C C33C 3.8(8) . . . . ?
C36C N24C C38C N26C 107.6(8) . . . . ?
C37C N23C C34C O11C 10.3(11) . . . . ?
C37C N23C C34C N21C -168.1(6) . . . . ?
C37C N23C C35C N24C -80.6(8) . . . . ?
C37C N23C C35C C33C 165.8(6) . . . . ?
C37C N25C C39C N26C 82.9(7) . . . . ?
C37C N25C C39C C41C -165.0(5) . . . . ?
C37C N25C C40C O13C -12.0(8) . . . . ?
C37C N25C C40C N27C 167.7(6) . . . . ?
C38C N24C C35C N23C 80.9(10) . . . . ?
C38C N24C C35C C33C -166.0(7) . . . . ?
C38C N24C C36C O12C -7.7(12) . . . . ?
C38C N24C C36C N22C 167.1(7) . . . . ?
C38C N26C C39C N25C -85.3(8) . . . . ?
C38C N26C C39C C41C 161.8(6) . . . . ?
C38C N26C C42C O14C 15.5(9) . . . . ?
C38C N26C C42C N28C -164.3(6) . . . . ?
C39C N25C C37C N23C -84.7(7) . . . . ?
C39C N25C C40C O13C -170.7(5) . . . . ?
C39C N25C C40C N27C 9.0(5) . . . . ?
C39C N26C C38C N24C 85.3(8) . . . . ?
C39C N26C C42C O14C 173.7(5) . . . . ?
C39C N26C C42C N28C -6.1(6) . . . . ?
C40C N25C C37C N23C 118.3(6) . . . . ?
C40C N25C C39C N26C -117.9(6) . . . . ?
C40C N25C C39C C41C -5.7(7) . . . . ?
C40C N27C C41C N28C 118.7(6) . . . . ?
C40C N27C C41C C39C 4.9(6) . . . . ?
C40C N27C C43C N29C -119.5(6) . . . . ?
C41C N27C C40C O13C 171.0(4) . . . . ?
C41C N27C C40C N25C -8.7(5) . . . . ?
C41C N27C C43C N29C 84.0(7) . . . . ?
C41C N28C C42C O14C -173.7(5) . . . . ?
C41C N28C C42C N26C 6.1(6) . . . . ?
C41C N28C C44C N30C -83.8(8) . . . . ?
C42C N26C C38C N24C -118.9(7) . . . . ?
C42C N26C C39C N25C 116.6(6) . . . . ?
C42C N26C C39C C41C 3.6(7) . . . . ?
C42C N28C C41C N27C -116.2(6) . . . . ?
C42C N28C C41C C39C -3.7(7) . . . . ?
C42C N28C C44C N30C 117.9(7) . . . . ?
C43C N27C C40C O13C 12.2(8) . . . . ?
C43C N27C C40C N25C -167.5(6) . . . . ?
C43C N27C C41C N28C -82.2(8) . . . . ?
C43C N27C C41C C39C 164.0(6) . . . . ?
C43C N29C C45C N30C 85.5(8) . . . . ?
C43C N29C C45C C48C -164.4(6) . . . . ?
C43C N29C C46C O15C -15.7(10) . . . . ?
C43C N29C C46C N31C 167.0(6) . . . . ?
C44C N28C C41C N27C 83.4(8) . . . . ?
C44C N28C C41C C39C -164.1(6) . . . . ?
C44C N28C C42C O14C -12.7(9) . . . . ?
C44C N28C C42C N26C 167.1(6) . . . . ?
C44C N30C C45C N29C -84.7(9) . . . . ?
C44C N30C C45C C48C 164.6(7) . . . . ?
C44C N30C C47C O16C 15.3(15) . . . . ?
C44C N30C C47C N32C -171.4(7) . . . . ?
C45C N29C C43C N27C -85.4(8) . . . . ?
C45C N29C C46C O15C -168.8(6) . . . . ?
C45C N29C C46C N31C 13.8(8) . . . . ?
C45C N30C C44C N28C 83.7(9) . . . . ?
C45C N30C C47C O16C 178.5(9) . . . . ?
C45C N30C C47C N32C -8.1(10) . . . . ?
C46C N29C C43C N27C 124.3(7) . . . . ?
C46C N29C C45C N30C -121.4(6) . . . . ?
C46C N29C C45C C48C -11.3(8) . . . . ?
C46C N31C C1C N1C -112.1(8) . . . . ?
C46C N31C C48C N32C 113.8(7) . . . . ?
C46C N31C C48C C45C 3.4(8) . . . . ?
C47C N30C C44C N28C -114.4(8) . . . . ?
C47C N30C C45C N29C 112.1(8) . . . . ?
C47C N30C C45C C48C 1.3(9) . . . . ?
C47C N32C C2C N2C 120.4(8) . . . . ?
C47C N32C C48C N31C -122.0(7) . . . . ?
C47C N32C C48C C45C -11.1(8) . . . . ?
C48C N31C C1C N1C 84.5(9) . . . . ?
C48C N31C C46C O15C 172.1(7) . . . . ?
C48C N31C C46C N29C -10.7(8) . . . . ?
C48C N32C C2C N2C -91.7(8) . . . . ?
C48C N32C C47C O16C -174.1(8) . . . . ?
C48C N32C C47C N30C 12.3(9) . . . . ?
O1B C1B C2B C3B -111.8(11) . . . . ?
O2B C1B C2B C3B 73.6(10) . . . . ?
O6B C3B C4B C5B -53.8(10) . . . . ?
O6B C3B C6B O5B 176.5(7) . . . . ?
O6B C3B C6B O7B -4.3(8) . . . . ?
O8B C7B C8B O9B -7.6(8) . . . . ?
O8B C7B C8B C9B -128.3(7) . . . . ?
O8B C7B C8B C11B 115.5(7) . . . . ?
O9B C8B C9B C10B -60.6(9) . . . . ?
O9B C8B C11B C12B 54.0(8) . . . . ?
O10B C7B C8B O9B 175.7(7) . . . . ?
O10B C7B C8B C9B 54.9(10) . . . . ?
O10B C7B C8B C11B -61.3(9) . . . . ?
C1B C2B C3B O6B 48.2(11) . . . . ?
C1B C2B C3B C4B 173.3(8) . . . . ?
C1B C2B C3B C6B -61.7(10) . . . . ?
C2B C3B C4B C5B -178.2(8) . . . . ?
C2B C3B C6B O5B -68.4(10) . . . . ?
C2B C3B C6B O7B 110.9(7) . . . . ?
C3B O6B B1B O7B -8.2(8) . . . . ?
C3B O6B B1B O8B 110.5(8) . . . . ?
C3B O6B B1B O9B -130.9(8) . . . . ?
C3B C4B C5B O3B 146.4(8) . . . . ?
C3B C4B C5B O4B -39.5(12) . . . . ?
C4B C3B C6B O5B 58.1(10) . . . . ?
C4B C3B C6B O7B -122.6(7) . . . . ?
C6B O7B B1B O6B 5.2(8) . . . . ?
C6B O7B B1B O8B -116.3(7) . . . . ?
C6B O7B B1B O9B 130.1(7) . . . . ?
C6B C3B C4B C5B 59.1(10) . . . . ?
C7B O8B B1B O6B 126.6(7) . . . . ?
C7B O8B B1B O7B -117.4(7) . . . . ?
C7B O8B B1B O9B 1.5(8) . . . . ?
C7B C8B C9B C10B 57.0(9) . . . . ?
C7B C8B C11B C12B -64.5(8) . . . . ?
C8B O9B B1B O6B -130.6(8) . . . . ?
C8B O9B B1B O7B 110.6(7) . . . . ?
C8B O9B B1B O8B -6.6(8) . . . . ?
C8B C9B C10B O11B -32.5(12) . . . . ?
C8B C9B C10B O12B 144.9(8) . . . . ?
C8B C11B C12B O13B 70.6(9) . . . . ?
C8B C11B C12B O14B -107.4(9) . . . . ?
C9B C8B C11B C12B 173.6(7) . . . . ?
C11B C8B C9B C10B 178.2(7) . . . . ?
B1B O6B C3B C2B -105.8(8) . . . . ?
B1B O6B C3B C4B 127.0(8) . . . . ?
B1B O6B C3B C6B 7.7(8) . . . . ?
B1B O7B C6B O5B 178.8(7) . . . . ?
B1B O7B C6B C3B -0.5(8) . . . . ?
B1B O8B C7B O10B -179.9(8) . . . . ?
B1B O8B C7B C8B 3.6(8) . . . . ?
B1B O9B C8B C7B 8.5(8) . . . . ?
B1B O9B C8B C9B 130.8(7) . . . . ?
B1B O9B C8B C11B -113.9(7) . . . . ?
N1D C14D C13D C12D -176.8(4) . . . . ?
N1D C14D C9D C8D -5.8(8) . . . . ?
N1D C14D C9D C10D 177.0(4) . . . . ?
N1D C15D C16D C17D -47.7(9) . . . . ?
C6D C5D C4D C3D 0.0 . . . . ?
C6D C7D C8D C9D 28(3) . . . . ?
C5D C6D C1D N1D 177.6(4) . . . . ?
C5D C6D C1D C2D 0.0 . . . . ?
C5D C6D C7D C8D 122.8(16) . . . . ?
C5D C4D C3D C2D 0.0 . . . . ?
C4D C3D C2D C1D 0.0 . . . . ?
C3D C2D C1D N1D -177.4(4) . . . . ?
C3D C2D C1D C6D 0.0 . . . . ?
C1D N1D C14D C13D 104.7(5) . . . . ?
C1D N1D C14D C9D -72.2(5) . . . . ?
C1D N1D C15D C16D 159.7(5) . . . . ?
C1D C6D C5D C4D 0.0 . . . . ?
C1D C6D C7D C8D -67(2) . . . . ?
C7D C6D C5D C4D 169.7(9) . . . . ?
C7D C6D C1D N1D 6.3(8) . . . . ?
C7D C6D C1D C2D -171.4(7) . . . . ?
C7D C8D C9D C14D 32.1(17) . . . . ?
C7D C8D C9D C10D -150.7(12) . . . . ?
C14D N1D C1D C6D 73.1(5) . . . . ?
C14D N1D C1D C2D -109.4(5) . . . . ?
C14D N1D C15D C16D -64.9(7) . . . . ?
C14D C13D C12D C11D 0.0 . . . . ?
C13D C14D C9D C8D 177.2(8) . . . . ?
C13D C14D C9D C10D 0.0 . . . . ?
C13D C12D C11D C10D 0.0 . . . . ?
C12D C11D C10D C9D 0.0 . . . . ?
C11D C10D C9D C8D -177.2(8) . . . . ?
C11D C10D C9D C14D 0.0 . . . . ?
C9D C14D C13D C12D 0.0 . . . . ?
C15D N1D C1D C6D -152.0(4) . . . . ?
C15D N1D C1D C2D 25.5(6) . . . . ?
C15D N1D C14D C13D -30.4(6) . . . . ?
C15D N1D C14D C9D 152.7(5) . . . . ?
C15D C16D C17D N2D -58.4(13) . . . . ?
C18D N2D C17D C16D -65.2(13) . . . . ?
C19D N2D C17D C16D 176.2(10) . . . . ?

loop_
_smtbx_masks_void_nr
_smtbx_masks_void_average_x
_smtbx_masks_void_average_y
_smtbx_masks_void_average_z
_smtbx_masks_void_volume
_smtbx_masks_void_count_electrons
_smtbx_masks_void_content
1 -0.250 -0.263 -0.836 1416.6 486.0 '48 H2O'
2 0.250 0.263 0.689 1416.6 485.9 '48 H2O'
